data_1574540
loop_
_publ_author_name
'Li, Zhi-Ao'
'Zhu, Ke-Lin'
'Yao, Nai-Te'
'Liang, Jiaqi'
'Shang, Yi-Ling'
'Zhang, Ye'
'Gong, Han-Yuan'

_publ_section_title
;
 Enantiomer-enriched \p-extended helicenes with a perylene core from
 binaphthol: axial-to-helical chirality transfer with a stepwise Scholl
 reaction mechanism
;
_journal_issue 22
_journal_name_full 'Chemical Science'
_journal_page_first 9978
_journal_page_last 9987
_journal_paper_doi 10.1039/D5SC01498K
_journal_volume 16
_journal_year 2025
_chemical_formula_sum 'C137.5 H141 Cl5 O2'
_chemical_formula_weight 2002.74
_space_group_crystal_system orthorhombic
_space_group_IT_number 18
_space_group_name_Hall 'P 2 2ab'
_space_group_name_H-M_alt 'P 21 21 2'
_atom_sites_solution_hydrogens geom
_audit_creation_method SHELXL-2018/3
_audit_update_record
;
2024-12-18 deposited with the CCDC.	2025-04-28 downloaded from the CCDC.
;
_cell_angle_alpha 90
_cell_angle_beta 90
_cell_angle_gamma 90
_cell_formula_units_Z 4
_cell_length_a 34.8651(7)
_cell_length_b 29.9134(6)
_cell_length_c 11.7879(2)
_cell_measurement_reflns_used 19563
_cell_measurement_temperature 170(2)
_cell_measurement_theta_max 62.500
_cell_measurement_theta_min 2.934
_cell_volume 12294.0(4)
_computing_cell_refinement 'CrysAlisPro 1.171.42.96a (Rigaku OD, 2023)'
_computing_data_collection 'CrysAlisPro 1.171.42.96a (Rigaku OD, 2023)'
_computing_data_reduction 'CrysAlisPro 1.171.42.96a (Rigaku OD, 2023)'
_computing_structure_refinement 'SHELXL-2018/3 (Sheldrick, 2018)'
_computing_structure_solution 'SHELXT 2018/2 (Sheldrick, 2018)'
_diffrn_ambient_temperature 170(2)
_diffrn_detector_area_resol_mean 10.0000
_diffrn_measured_fraction_theta_full 0.996
_diffrn_measured_fraction_theta_max 0.996
_diffrn_measurement_device_type 'XtaLAB Synergy R, HyPix'
_diffrn_measurement_method '\w scans'
_diffrn_radiation_type CuK\a
_diffrn_radiation_wavelength 1.54184
_diffrn_reflns_av_R_equivalents 0.0781
_diffrn_reflns_av_unetI/netI 0.0448
_diffrn_reflns_Laue_measured_fraction_full 0.996
_diffrn_reflns_Laue_measured_fraction_max 0.996
_diffrn_reflns_limit_h_max 40
_diffrn_reflns_limit_h_min -35
_diffrn_reflns_limit_k_max 29
_diffrn_reflns_limit_k_min -34
_diffrn_reflns_limit_l_max 13
_diffrn_reflns_limit_l_min -13
_diffrn_reflns_number 109858
_diffrn_reflns_point_group_measured_fraction_full 0.996
_diffrn_reflns_point_group_measured_fraction_max 0.996
_diffrn_reflns_theta_full 62.500
_diffrn_reflns_theta_max 62.500
_diffrn_reflns_theta_min 2.934
_exptl_absorpt_coefficient_mu 1.440
_exptl_absorpt_correction_T_max 1.00000
_exptl_absorpt_correction_T_min 0.53564
_exptl_absorpt_correction_type multi-scan
_exptl_crystal_colour 'dark blue'
_exptl_crystal_density_diffrn 1.082
_exptl_crystal_description block
_exptl_crystal_F_000 4268
_exptl_crystal_size_max 0.160
_exptl_crystal_size_mid 0.120
_exptl_crystal_size_min 0.040
_refine_diff_density_max 0.706
_refine_diff_density_min -0.631
_refine_diff_density_rms 0.062
_refine_ls_abs_structure_details
;
 Flack x determined using 6273 quotients [(I+)-(I-)]/[(I+)+(I-)]
 (Parsons, Flack and Wagner, Acta Cryst. B69 (2013) 249-259).
;
_refine_ls_abs_structure_Flack 0.072(11)
_refine_ls_extinction_method none
_refine_ls_goodness_of_fit_ref 0.985
_refine_ls_hydrogen_treatment constr
_refine_ls_matrix_type full
_refine_ls_number_parameters 1407
_refine_ls_number_reflns 19563
_refine_ls_number_restraints 573
_refine_ls_restrained_S_all 1.014
_refine_ls_R_factor_all 0.0973
_refine_ls_R_factor_gt 0.0863
_refine_ls_shift/su_max 0.000
_refine_ls_shift/su_mean 0.000
_refine_ls_structure_factor_coef Fsqd
_refine_ls_weighting_details 'w=1/[\s^2^(Fo^2^)+(0.0500P)^2^+30.0000P] where P=(Fo^2^+2Fc^2^)/3'
_refine_ls_weighting_scheme calc
_refine_ls_wR_factor_gt 0.1943
_refine_ls_wR_factor_ref 0.2012
_reflns_Friedel_coverage 0.828
_reflns_Friedel_fraction_full 0.997
_reflns_Friedel_fraction_max 0.997
_reflns_number_gt 16987
_reflns_number_total 19563
_reflns_threshold_expression 'I > 2\s(I)'
_cod_data_source_file d5sc01498k4.cif
_cod_data_source_block A
_cod_depositor_comments 'Adding full bibliography for 1574540--1574544.cif.'
_cod_original_formula_sum 'C137.50 H141 Cl5 O2'
_cod_database_code 1574540
_shelx_shelxl_version_number 2018/3
_shelx_space_group_comment
;
The symmetry employed for this shelxl refinement is uniquely defined
by the following loop, which should always be used as a source of
symmetry information in preference to the above space-group names.
They are only intended as comments.
;

loop_
_space_group_symop_operation_xyz
'x, y, z'
'-x, -y, z'
'-x+1/2, y+1/2, -z'
'x+1/2, -y+1/2, -z'

loop_
_atom_site_label
_atom_site_type_symbol
_atom_site_fract_x
_atom_site_fract_y
_atom_site_fract_z
_atom_site_U_iso_or_equiv
_atom_site_adp_type
_atom_site_occupancy
_atom_site_site_symmetry_order
_atom_site_calc_flag
_atom_site_refinement_flags_posn
_atom_site_refinement_flags_adp
_atom_site_refinement_flags_occupancy
_atom_site_disorder_assembly
_atom_site_disorder_group
O1 O 0.56202(13) 0.63477(17) 0.1595(4) 0.0463(12) Uani 1 1 d . . . . .
O2 O 0.56387(13) 0.54734(17) 0.1776(4) 0.0501(12) Uani 1 1 d . . . . .
C1 C 0.54808(18) 0.7054(2) 0.8333(5) 0.0361(15) Uani 1 1 d . . . . .
C2 C 0.55700(18) 0.7388(2) 0.9121(5) 0.0339(14) Uani 1 1 d . . . . .
C3 C 0.59209(19) 0.7382(2) 0.9702(5) 0.0362(15) Uani 1 1 d . . . . .
C4 C 0.61830(18) 0.7026(2) 0.9526(6) 0.0370(15) Uani 1 1 d . . . . .
C5 C 0.61123(19) 0.6709(2) 0.8684(5) 0.0374(15) Uani 1 1 d . . . . .
C05B C 0.6024(8) 0.9433(5) 1.1491(16) 0.104(3) Uani 0.5 1 d D . P A 2
H05A H 0.617569 0.943209 1.079168 0.156 Uiso 0.5 1 calc R U P A 2
H05B H 0.575166 0.939639 1.130355 0.156 Uiso 0.5 1 calc R U P A 2
H05C H 0.606118 0.971679 1.189005 0.156 Uiso 0.5 1 calc R U P A 2
C6 C 0.57701(18) 0.6744(2) 0.8024(5) 0.0338(14) Uani 1 1 d . . . . .
C06B C 0.6575(4) 0.9097(7) 1.2624(19) 0.104(3) Uani 0.5 1 d D . P A 2
H06A H 0.664236 0.884264 1.310742 0.156 Uiso 0.5 1 calc R U P A 2
H06B H 0.674161 0.910080 1.195514 0.156 Uiso 0.5 1 calc R U P A 2
H06C H 0.660746 0.937560 1.305030 0.156 Uiso 0.5 1 calc R U P A 2
C7 C 0.51011(18) 0.6994(2) 0.7829(5) 0.0357(14) Uani 1 1 d . . . . .
C07B C 0.5928(7) 0.9029(6) 1.3352(14) 0.104(3) Uani 0.5 1 d D . P A 2
H07A H 0.602251 0.877684 1.380395 0.156 Uiso 0.5 1 calc R U P A 2
H07B H 0.596451 0.930743 1.377642 0.156 Uiso 0.5 1 calc R U P A 2
H07C H 0.565500 0.898703 1.318992 0.156 Uiso 0.5 1 calc R U P A 2
C8 C 0.50640(18) 0.6748(2) 0.6814(5) 0.0367(15) Uani 1 1 d . . . . .
C9 C 0.46961(19) 0.6634(2) 0.6423(6) 0.0424(16) Uani 1 1 d . . . . .
H9A H 0.467462 0.644998 0.576976 0.051 Uiso 1 1 calc R U . . .
C09B C 0.7556(6) 0.7082(8) 1.3402(11) 0.103(4) Uani 0.5 1 d D . P B 2
H09A H 0.734249 0.692171 1.375561 0.155 Uiso 0.5 1 calc R U P B 2
H09B H 0.779191 0.702620 1.383195 0.155 Uiso 0.5 1 calc R U P B 2
H09C H 0.750136 0.740350 1.339854 0.155 Uiso 0.5 1 calc R U P B 2
C10 C 0.4366(2) 0.6779(2) 0.6944(6) 0.0425(16) Uani 1 1 d . . . . .
C10B C 0.7941(5) 0.7172(9) 1.1648(19) 0.103(4) Uani 0.5 1 d D . P B 2
H10A H 0.797722 0.707011 1.086514 0.155 Uiso 0.5 1 calc R U P B 2
H10B H 0.788431 0.749251 1.165167 0.155 Uiso 0.5 1 calc R U P B 2
H10C H 0.817486 0.711521 1.208508 0.155 Uiso 0.5 1 calc R U P B 2
C11 C 0.4408(2) 0.7029(3) 0.7947(6) 0.0469(17) Uani 1 1 d . . . . .
H11A H 0.418530 0.713456 0.832535 0.056 Uiso 1 1 calc R U . . .
C11B C 0.7684(6) 0.6411(5) 1.2221(17) 0.103(4) Uani 0.5 1 d D . P B 2
H11B H 0.746396 0.626005 1.256834 0.155 Uiso 0.5 1 calc R U P B 2
H11C H 0.772164 0.629826 1.144903 0.155 Uiso 0.5 1 calc R U P B 2
H11D H 0.791460 0.635304 1.267299 0.155 Uiso 0.5 1 calc R U P B 2
C12 C 0.4757(2) 0.7124(2) 0.8386(6) 0.0429(16) Uani 1 1 d . . . . .
H12A H 0.477205 0.728220 0.908434 0.051 Uiso 1 1 calc R U . . .
C13 C 0.53080(19) 0.7781(2) 0.9262(6) 0.0377(15) Uani 1 1 d . . . . .
C14 C 0.5218(2) 0.8045(2) 0.8322(6) 0.0417(16) Uani 1 1 d . . . . .
H14A H 0.533839 0.798545 0.761514 0.050 Uiso 1 1 calc R U . . .
C15 C 0.4957(2) 0.8393(2) 0.8403(6) 0.0439(16) Uani 1 1 d . . . . .
H15A H 0.490098 0.856344 0.774441 0.053 Uiso 1 1 calc R U . . .
C16 C 0.4775(2) 0.8499(2) 0.9405(6) 0.0414(16) Uani 1 1 d . . . . .
C17 C 0.4876(2) 0.8245(2) 1.0362(6) 0.0425(16) Uani 1 1 d . . . . .
H17A H 0.476186 0.831419 1.107275 0.051 Uiso 1 1 calc R U . . .
C17B C 0.6906(4) 0.3827(8) 0.2992(18) 0.070(2) Uani 0.5 1 d D . P C 2
H17B H 0.693516 0.401559 0.231683 0.105 Uiso 0.5 1 calc R U P C 2
H17C H 0.684126 0.352189 0.275996 0.105 Uiso 0.5 1 calc R U P C 2
H17D H 0.669998 0.394717 0.346970 0.105 Uiso 0.5 1 calc R U P C 2
C18 C 0.5137(2) 0.7897(2) 1.0300(6) 0.0397(15) Uani 1 1 d . . . . .
H18A H 0.520063 0.773463 1.096592 0.048 Uiso 1 1 calc R U . . .
C18B C 0.7593(5) 0.3645(9) 0.284(2) 0.070(2) Uani 0.5 1 d D . P C 2
H18B H 0.760460 0.383698 0.216976 0.105 Uiso 0.5 1 calc R U P C 2
H18C H 0.784218 0.364680 0.322637 0.105 Uiso 0.5 1 calc R U P C 2
H18D H 0.752855 0.333939 0.261480 0.105 Uiso 0.5 1 calc R U P C 2
C19 C 0.60259(19) 0.7788(2) 1.0411(6) 0.0413(16) Uani 1 1 d . . . . .
C19B C 0.7253(8) 0.3537(8) 0.4717(17) 0.070(2) Uani 0.5 1 d D . P C 2
H19A H 0.749856 0.354289 0.512201 0.105 Uiso 0.5 1 calc R U P C 2
H19B H 0.705061 0.365428 0.521052 0.105 Uiso 0.5 1 calc R U P C 2
H19C H 0.719190 0.322899 0.450078 0.105 Uiso 0.5 1 calc R U P C 2
C20 C 0.6111(2) 0.8175(3) 0.9859(7) 0.056(2) Uani 1 1 d . . . . .
H20A H 0.613488 0.817140 0.905675 0.067 Uiso 1 1 calc R U . . .
C21 C 0.6163(3) 0.8579(3) 1.0442(8) 0.067(2) Uani 1 1 d . . . . .
H21A H 0.622606 0.884251 1.003282 0.081 Uiso 1 1 calc R U . . .
C21B C 0.9256(6) 0.4567(7) 0.1523(10) 0.091(3) Uani 0.5 1 d D . P D 2
H21B H 0.933855 0.487114 0.133092 0.136 Uiso 0.5 1 calc R U P D 2
H21C H 0.943620 0.435101 0.119843 0.136 Uiso 0.5 1 calc R U P D 2
H21D H 0.899907 0.451415 0.121164 0.136 Uiso 0.5 1 calc R U P D 2
C22 C 0.6125(2) 0.8596(2) 1.1610(6) 0.056(2) Uani 1 1 d D . . . .
C22B C 0.9666(4) 0.4594(6) 0.3245(17) 0.091(3) Uani 0.5 1 d D . P D 2
H22A H 0.975249 0.489112 0.300370 0.136 Uiso 0.5 1 calc R U P D 2
H22B H 0.967159 0.457619 0.407474 0.136 Uiso 0.5 1 calc R U P D 2
H22C H 0.983594 0.436597 0.292485 0.136 Uiso 0.5 1 calc R U P D 2
C23 C 0.6048(2) 0.8210(3) 1.2159(6) 0.055(2) Uani 1 1 d . . . . .
H23A H 0.603018 0.821247 1.296272 0.066 Uiso 1 1 calc R U . . .
C23B C 0.9121(6) 0.4054(4) 0.3199(19) 0.091(3) Uani 0.5 1 d D . P D 2
H23B H 0.912025 0.404257 0.402947 0.136 Uiso 0.5 1 calc R U P D 2
H23C H 0.886179 0.399303 0.291459 0.136 Uiso 0.5 1 calc R U P D 2
H23D H 0.929892 0.382989 0.290138 0.136 Uiso 0.5 1 calc R U P D 2
C24 C 0.5993(2) 0.7804(3) 1.1581(6) 0.0499(18) Uani 1 1 d . . . . .
H24A H 0.593405 0.754004 1.199381 0.060 Uiso 1 1 calc R U . . .
C25 C 0.65474(19) 0.7024(2) 1.0203(5) 0.0376(15) Uani 1 1 d . . . . .
C25B C 0.9812(4) 0.7224(5) 0.6529(12) 0.061(2) Uani 0.5 1 d D . P E 2
H25A H 0.974690 0.706378 0.722815 0.092 Uiso 0.5 1 calc R U P E 2
H25B H 1.006098 0.737155 0.661975 0.092 Uiso 0.5 1 calc R U P E 2
H25C H 0.961464 0.744928 0.637194 0.092 Uiso 0.5 1 calc R U P E 2
C26 C 0.6546(2) 0.6908(2) 1.1347(6) 0.0440(17) Uani 1 1 d . . . . .
H26A H 0.630897 0.684865 1.171428 0.053 Uiso 1 1 calc R U . . .
C26B C 1.0112(3) 0.6528(5) 0.5980(14) 0.061(2) Uani 0.5 1 d D . P E 2
H26B H 0.999560 0.638362 0.664173 0.092 Uiso 0.5 1 calc R U P E 2
H26C H 1.016737 0.630244 0.539974 0.092 Uiso 0.5 1 calc R U P E 2
H26D H 1.035100 0.667560 0.620684 0.092 Uiso 0.5 1 calc R U P E 2
C27 C 0.6882(2) 0.6878(3) 1.1956(6) 0.054(2) Uani 1 1 d . . . . .
H27A H 0.687266 0.679202 1.273178 0.065 Uiso 1 1 calc R U . . .
C27B C 0.9932(4) 0.7150(6) 0.4487(12) 0.061(2) Uani 0.5 1 d D . P E 2
H27B H 0.971880 0.735180 0.431011 0.092 Uiso 0.5 1 calc R U P E 2
H27C H 1.016299 0.732561 0.464579 0.092 Uiso 0.5 1 calc R U P E 2
H27D H 0.997935 0.695246 0.383869 0.092 Uiso 0.5 1 calc R U P E 2
C28 C 0.7231(2) 0.6970(3) 1.1465(6) 0.058(2) Uani 1 1 d D . . . .
C29 C 0.7230(2) 0.7084(3) 1.0325(7) 0.061(2) Uani 1 1 d . . . . .
H29A H 0.746688 0.714562 0.995946 0.073 Uiso 1 1 calc R U . . .
C30 C 0.6895(2) 0.7109(3) 0.9705(6) 0.0472(18) Uani 1 1 d . . . . .
H30A H 0.690497 0.718741 0.892431 0.057 Uiso 1 1 calc R U . . .
C31 C 0.63523(18) 0.6313(2) 0.8430(5) 0.0361(14) Uani 1 1 d . . . . .
C32 C 0.6579(2) 0.6102(2) 0.9266(6) 0.0458(17) Uani 1 1 d . . . . .
H32A H 0.660399 0.624204 0.998595 0.055 Uiso 1 1 calc R U . . .
C33 C 0.6763(2) 0.5705(3) 0.9085(6) 0.0488(18) Uani 1 1 d . . . . .
H33A H 0.691323 0.557824 0.967644 0.059 Uiso 1 1 calc R U . . .
C34 C 0.6735(2) 0.5481(2) 0.8035(6) 0.0453(17) Uani 1 1 d . . . . .
C35 C 0.65123(19) 0.5681(2) 0.7205(6) 0.0381(15) Uani 1 1 d . . . . .
H35A H 0.648333 0.553331 0.649709 0.046 Uiso 1 1 calc R U . . .
C36 C 0.63260(18) 0.6096(2) 0.7365(6) 0.0378(15) Uani 1 1 d . . . . .
C37 C 0.57329(18) 0.6512(2) 0.6937(5) 0.0358(15) Uani 1 1 d . . . . .
C38 C 0.60558(18) 0.6263(2) 0.6510(5) 0.0340(14) Uani 1 1 d . . . . .
C39 C 0.60792(18) 0.6169(2) 0.5345(5) 0.0343(14) Uani 1 1 d . . . . .
C40 C 0.57562(18) 0.6260(2) 0.4642(6) 0.0369(15) Uani 1 1 d . . . . .
C41 C 0.57711(19) 0.6138(2) 0.3469(6) 0.0407(15) Uani 1 1 d . . . . .
C42 C 0.55268(19) 0.6350(2) 0.2708(6) 0.0409(16) Uani 1 1 d . . . . .
C43 C 0.5224(2) 0.6608(2) 0.3126(6) 0.0430(16) Uani 1 1 d . . . . .
H43A H 0.505583 0.675149 0.260750 0.052 Uiso 1 1 calc R U . . .
C44 C 0.51647(19) 0.6659(2) 0.4267(6) 0.0425(16) Uani 1 1 d . . . . .
H44A H 0.494333 0.681344 0.452579 0.051 Uiso 1 1 calc R U . . .
C45 C 0.54296(18) 0.6484(2) 0.5072(5) 0.0365(15) Uani 1 1 d . . . . .
C46 C 0.54087(18) 0.6582(2) 0.6263(6) 0.0383(15) Uani 1 1 d . . . . .
C47 C 0.77923(18) 0.5618(2) 0.4924(6) 0.0359(15) Uani 1 1 d . . . . .
C48 C 0.81836(18) 0.5748(2) 0.5007(6) 0.0376(15) Uani 1 1 d . . . . .
C49 C 0.82670(17) 0.6150(2) 0.5542(6) 0.0371(15) Uani 1 1 d . . . . .
C50 C 0.79843(18) 0.6425(2) 0.6021(6) 0.0342(14) Uani 1 1 d . . . . .
C51 C 0.75919(18) 0.6334(2) 0.5809(5) 0.0350(14) Uani 1 1 d . . . . .
C52 C 0.75007(18) 0.5935(2) 0.5207(5) 0.0325(14) Uani 1 1 d . . . . .
C53 C 0.76749(18) 0.5173(2) 0.4567(5) 0.0362(14) Uani 1 1 d . . . . .
C54 C 0.73049(18) 0.5108(2) 0.4091(5) 0.0361(15) Uani 1 1 d . . . . .
C55 C 0.7189(2) 0.4675(2) 0.3827(6) 0.0418(16) Uani 1 1 d . . . . .
H55A H 0.694013 0.463370 0.351725 0.050 Uiso 1 1 calc R U . . .
C56 C 0.74166(19) 0.4304(2) 0.3990(6) 0.0432(17) Uani 1 1 d D . . . .
C57 C 0.7778(2) 0.4374(2) 0.4484(6) 0.0424(16) Uani 1 1 d . . . . .
H57A H 0.793977 0.412450 0.462399 0.051 Uiso 1 1 calc R U . . .
C58 C 0.7899(2) 0.4784(2) 0.4761(6) 0.0435(17) Uani 1 1 d . . . . .
H58A H 0.814479 0.481639 0.510055 0.052 Uiso 1 1 calc R U . . .
C59 C 0.84828(18) 0.5475(2) 0.4442(6) 0.0364(14) Uani 1 1 d . . . . .
C60 C 0.8447(2) 0.5375(2) 0.3302(6) 0.0437(16) Uani 1 1 d . . . . .
H60A H 0.824622 0.550811 0.287337 0.052 Uiso 1 1 calc R U . . .
C61 C 0.8704(2) 0.5080(2) 0.2767(7) 0.0506(19) Uani 1 1 d . . . . .
H61A H 0.867609 0.501662 0.198200 0.061 Uiso 1 1 calc R U . . .
C62 C 0.8994(2) 0.4884(2) 0.3372(7) 0.0515(19) Uani 1 1 d D . . . .
C63 C 0.9046(2) 0.5000(2) 0.4488(7) 0.0487(18) Uani 1 1 d . . . . .
H63A H 0.925497 0.487868 0.490203 0.058 Uiso 1 1 calc R U . . .
C64 C 0.87902(19) 0.5298(2) 0.5025(6) 0.0432(17) Uani 1 1 d . . . . .
H64A H 0.883015 0.537680 0.579635 0.052 Uiso 1 1 calc R U . . .
C65 C 0.86793(17) 0.6310(2) 0.5541(6) 0.0350(14) Uani 1 1 d . . . . .
C66 C 0.88333(19) 0.6478(2) 0.4562(6) 0.0418(16) Uani 1 1 d . . . . .
H66A H 0.868672 0.647031 0.388271 0.050 Uiso 1 1 calc R U . . .
C67 C 0.9202(2) 0.6660(2) 0.4543(6) 0.0467(17) Uani 1 1 d . . . . .
H67A H 0.930005 0.677935 0.385424 0.056 Uiso 1 1 calc R U . . .
C68 C 0.94251(18) 0.6670(2) 0.5496(6) 0.0436(16) Uani 1 1 d D . . . .
C69 C 0.9275(2) 0.6486(2) 0.6475(6) 0.0473(18) Uani 1 1 d . . . . .
H69A H 0.942784 0.648233 0.714282 0.057 Uiso 1 1 calc R U . . .
C70 C 0.89044(19) 0.6303(2) 0.6512(6) 0.0417(16) Uani 1 1 d . . . . .
H70A H 0.880851 0.617700 0.719487 0.050 Uiso 1 1 calc R U . . .
C71 C 0.81382(18) 0.6814(2) 0.6674(6) 0.0378(15) Uani 1 1 d . . . . .
C72 C 0.82959(19) 0.7185(2) 0.6126(6) 0.0404(16) Uani 1 1 d . . . . .
H72A H 0.826918 0.721616 0.532783 0.049 Uiso 1 1 calc R U . . .
C73 C 0.8492(2) 0.7510(2) 0.6742(6) 0.0411(16) Uani 1 1 d . . . . .
H73A H 0.859420 0.776110 0.635286 0.049 Uiso 1 1 calc R U . . .
C74 C 0.8542(2) 0.7478(2) 0.7905(6) 0.0427(16) Uani 1 1 d . . . . .
C75 C 0.8370(2) 0.7117(2) 0.8442(6) 0.0485(18) Uani 1 1 d . . . . .
H75A H 0.838791 0.709283 0.924339 0.058 Uiso 1 1 calc R U . . .
C76 C 0.8176(2) 0.6796(2) 0.7855(6) 0.0422(16) Uani 1 1 d . . . . .
H76A H 0.806308 0.655364 0.825776 0.051 Uiso 1 1 calc R U . . .
C77 C 0.72790(19) 0.6657(2) 0.6034(5) 0.0355(14) Uani 1 1 d . . . . .
C78 C 0.73320(19) 0.7078(2) 0.6552(6) 0.0434(16) Uani 1 1 d . . . . .
H78A H 0.756706 0.713667 0.693176 0.052 Uiso 1 1 calc R U . . .
C79 C 0.7058(2) 0.7404(2) 0.6528(6) 0.0461(17) Uani 1 1 d . . . . .
H79A H 0.710398 0.767933 0.690629 0.055 Uiso 1 1 calc R U . . .
C80 C 0.67047(19) 0.7340(2) 0.5948(6) 0.0399(16) Uani 1 1 d . . . . .
C81 C 0.66441(19) 0.6923(2) 0.5527(6) 0.0369(15) Uani 1 1 d . . . . .
H81A H 0.640669 0.686588 0.515959 0.044 Uiso 1 1 calc R U . . .
C82 C 0.69086(18) 0.6572(2) 0.5600(5) 0.0356(14) Uani 1 1 d . . . . .
C83 C 0.71180(18) 0.5851(2) 0.4780(6) 0.0353(15) Uani 1 1 d . . . . .
C84 C 0.70469(18) 0.5479(2) 0.4073(5) 0.0345(14) Uani 1 1 d . . . . .
C85 C 0.66974(18) 0.5488(2) 0.3403(6) 0.0373(15) Uani 1 1 d . . . . .
C86 C 0.66525(19) 0.5250(2) 0.2388(6) 0.0428(17) Uani 1 1 d . . . . .
H86A H 0.686175 0.508345 0.209026 0.051 Uiso 1 1 calc R U . . .
C87 C 0.6311(2) 0.5254(2) 0.1824(6) 0.0469(18) Uani 1 1 d . . . . .
H87A H 0.627945 0.507904 0.115872 0.056 Uiso 1 1 calc R U . . .
C88 C 0.6007(2) 0.5515(2) 0.2219(6) 0.0430(16) Uani 1 1 d . . . . .
C89 C 0.60548(18) 0.5797(2) 0.3122(6) 0.0377(15) Uani 1 1 d . . . . .
C90 C 0.63956(18) 0.5765(2) 0.3763(5) 0.0348(15) Uani 1 1 d . . . . .
C91 C 0.64350(18) 0.6031(2) 0.4759(5) 0.0352(14) Uani 1 1 d . . . . .
C92 C 0.68156(18) 0.6146(2) 0.5075(5) 0.0343(14) Uani 1 1 d . . . . .
C93 C 0.5356(7) 0.6218(7) 0.077(2) 0.056(7) Uani 0.67 1 d D U P F 1
H93A H 0.528003 0.647954 0.030865 0.067 Uiso 0.67 1 calc R U P F 1
H93B H 0.512341 0.609514 0.113852 0.067 Uiso 0.67 1 calc R U P F 1
C93A C 0.5301(15) 0.6318(9) 0.071(4) 0.041(10) Uani 0.33 1 d D U P F 2
H93C H 0.506286 0.645454 0.100685 0.050 Uiso 0.33 1 calc R U P F 2
H93D H 0.537696 0.647750 0.001024 0.050 Uiso 0.33 1 calc R U P F 2
C94 C 0.5540(4) 0.5866(4) 0.0025(10) 0.060(3) Uani 0.67 1 d D U P F 1
H94A H 0.580167 0.596264 -0.018683 0.072 Uiso 0.67 1 calc R U P F 1
H94B H 0.538816 0.583199 -0.067964 0.072 Uiso 0.67 1 calc R U P F 1
C94A C 0.5238(6) 0.5825(7) 0.046(2) 0.053(6) Uani 0.33 1 d D U P F 2
H94C H 0.507884 0.569140 0.107078 0.063 Uiso 0.33 1 calc R U P F 2
H94D H 0.509966 0.579153 -0.026365 0.063 Uiso 0.33 1 calc R U P F 2
C95 C 0.5560(4) 0.5421(5) 0.0639(12) 0.044(4) Uani 0.67 1 d D U P F 1
H95A H 0.531160 0.526368 0.055256 0.053 Uiso 0.67 1 calc R U P F 1
H95B H 0.576122 0.523410 0.028734 0.053 Uiso 0.67 1 calc R U P F 1
C95A C 0.5618(7) 0.5582(11) 0.040(3) 0.049(8) Uani 0.33 1 d D U P F 2
H95C H 0.582984 0.577688 0.013769 0.059 Uiso 0.33 1 calc R U P F 2
H95D H 0.560515 0.530838 -0.007105 0.059 Uiso 0.33 1 calc R U P F 2
C96 C 0.3961(2) 0.6676(3) 0.6494(7) 0.056(2) Uani 1 1 d . U . . .
C97 C 0.3976(3) 0.6435(5) 0.5368(9) 0.106(4) Uani 1 1 d . U . . .
H97A H 0.411671 0.661738 0.481768 0.159 Uiso 1 1 calc R U . . .
H97B H 0.410686 0.614719 0.546468 0.159 Uiso 1 1 calc R U . . .
H97C H 0.371461 0.638323 0.509271 0.159 Uiso 1 1 calc R U . . .
C98 C 0.3745(3) 0.7118(4) 0.6330(10) 0.088(3) Uani 1 1 d . U . . .
H98A H 0.373289 0.727800 0.705494 0.133 Uiso 1 1 calc R U . . .
H98B H 0.387999 0.730195 0.577037 0.133 Uiso 1 1 calc R U . . .
H98C H 0.348428 0.705639 0.606188 0.133 Uiso 1 1 calc R U . . .
C99 C 0.3743(3) 0.6393(4) 0.7350(10) 0.094(3) Uani 1 1 d . U . . .
H99A H 0.373335 0.655012 0.807927 0.141 Uiso 1 1 calc R U . . .
H99B H 0.348126 0.634168 0.707561 0.141 Uiso 1 1 calc R U . . .
H99C H 0.387350 0.610564 0.744759 0.141 Uiso 1 1 calc R U . . .
C100 C 0.4475(2) 0.8873(3) 0.9510(7) 0.0520(19) Uani 1 1 d . U . . .
C101 C 0.4389(3) 0.9088(3) 0.8372(9) 0.079(3) Uani 1 1 d . U . . .
H10D H 0.462670 0.920382 0.804192 0.119 Uiso 1 1 calc R U . . .
H10E H 0.427643 0.886546 0.786143 0.119 Uiso 1 1 calc R U . . .
H10F H 0.420697 0.933494 0.847914 0.119 Uiso 1 1 calc R U . . .
C102 C 0.4109(3) 0.8692(3) 1.0037(11) 0.093(4) Uani 1 1 d . U . . .
H10G H 0.416852 0.855434 1.076988 0.139 Uiso 1 1 calc R U . . .
H10H H 0.392661 0.893746 1.014866 0.139 Uiso 1 1 calc R U . . .
H10I H 0.399608 0.846799 0.953095 0.139 Uiso 1 1 calc R U . . .
C103 C 0.4633(3) 0.9235(3) 1.0301(9) 0.083(3) Uani 1 1 d . U . . .
H10J H 0.486989 0.935770 0.997968 0.125 Uiso 1 1 calc R U . . .
H10K H 0.444327 0.947447 1.038356 0.125 Uiso 1 1 calc R U . . .
H10L H 0.468733 0.910423 1.104636 0.125 Uiso 1 1 calc R U . . .
C104 C 0.6151(3) 0.9053(3) 1.2241(7) 0.074(3) Uani 1 1 d D U . . .
C105 C 0.6440(6) 0.9364(6) 1.1623(17) 0.104(3) Uani 0.5 1 d D U P A 1
H10M H 0.636968 0.938915 1.082119 0.156 Uiso 0.5 1 calc R U P A 1
H10N H 0.643481 0.966153 1.197368 0.156 Uiso 0.5 1 calc R U P A 1
H10O H 0.669918 0.923911 1.168626 0.156 Uiso 0.5 1 calc R U P A 1
C106 C 0.6248(8) 0.9005(6) 1.3475(11) 0.104(3) Uani 0.5 1 d D U P A 1
H10P H 0.649577 0.885414 1.355313 0.156 Uiso 0.5 1 calc R U P A 1
H10Q H 0.626158 0.930151 1.382608 0.156 Uiso 0.5 1 calc R U P A 1
H10R H 0.604870 0.882766 1.385339 0.156 Uiso 0.5 1 calc R U P A 1
C107 C 0.5760(5) 0.9290(6) 1.205(2) 0.104(3) Uani 0.5 1 d D U P A 1
H10S H 0.570893 0.931361 1.123621 0.156 Uiso 0.5 1 calc R U P A 1
H10T H 0.555555 0.911574 1.241315 0.156 Uiso 0.5 1 calc R U P A 1
H10U H 0.576843 0.958959 1.238585 0.156 Uiso 0.5 1 calc R U P A 1
C108 C 0.7608(2) 0.6918(3) 1.2180(7) 0.088(3) Uani 1 1 d D U . . .
C109 C 0.7577(6) 0.7260(6) 1.3174(13) 0.103(4) Uani 0.5 1 d D U P B 1
H10V H 0.755575 0.756304 1.286619 0.155 Uiso 0.5 1 calc R U P B 1
H10W H 0.734914 0.719201 1.362984 0.155 Uiso 0.5 1 calc R U P B 1
H10X H 0.780633 0.723880 1.365156 0.155 Uiso 0.5 1 calc R U P B 1
C110 C 0.7963(5) 0.7009(9) 1.1470(18) 0.103(4) Uani 0.5 1 d D U P B 1
H11E H 0.794415 0.730602 1.112604 0.155 Uiso 0.5 1 calc R U P B 1
H11F H 0.819144 0.699510 1.195407 0.155 Uiso 0.5 1 calc R U P B 1
H11G H 0.798349 0.678260 1.087056 0.155 Uiso 0.5 1 calc R U P B 1
C111 C 0.7640(6) 0.6457(5) 1.2709(17) 0.103(4) Uani 0.5 1 d D U P B 1
H11H H 0.741132 0.639739 1.316823 0.155 Uiso 0.5 1 calc R U P B 1
H11I H 0.766052 0.623198 1.210822 0.155 Uiso 0.5 1 calc R U P B 1
H11J H 0.786847 0.644449 1.319173 0.155 Uiso 0.5 1 calc R U P B 1
C112 C 0.6935(2) 0.5032(3) 0.7872(7) 0.0516(19) Uani 1 1 d . U . . .
C113 C 0.6846(3) 0.4716(3) 0.8850(8) 0.075(3) Uani 1 1 d . U . . .
H11K H 0.692219 0.485538 0.956737 0.112 Uiso 1 1 calc R U . . .
H11L H 0.656977 0.465336 0.886468 0.112 Uiso 1 1 calc R U . . .
H11M H 0.698734 0.443616 0.874627 0.112 Uiso 1 1 calc R U . . .
C114 C 0.6813(3) 0.4806(3) 0.6777(8) 0.066(2) Uani 1 1 d . U . . .
H11N H 0.686763 0.500354 0.613405 0.098 Uiso 1 1 calc R U . . .
H11O H 0.695473 0.452543 0.668604 0.098 Uiso 1 1 calc R U . . .
H11P H 0.653717 0.474263 0.680445 0.098 Uiso 1 1 calc R U . . .
C115 C 0.7374(2) 0.5114(3) 0.7830(9) 0.075(3) Uani 1 1 d . U . . .
H11Q H 0.745690 0.526059 0.853229 0.112 Uiso 1 1 calc R U . . .
H11R H 0.750770 0.482774 0.774872 0.112 Uiso 1 1 calc R U . . .
H11S H 0.743578 0.530644 0.718112 0.112 Uiso 1 1 calc R U . . .
C116 C 0.7282(2) 0.3824(2) 0.3661(6) 0.056(2) Uani 1 1 d D U . . .
C117 C 0.6856(4) 0.3834(8) 0.3318(19) 0.070(2) Uani 0.5 1 d D U P C 1
H11T H 0.670373 0.395773 0.394183 0.105 Uiso 0.5 1 calc R U P C 1
H11U H 0.682455 0.402023 0.264173 0.105 Uiso 0.5 1 calc R U P C 1
H11V H 0.676899 0.352893 0.315329 0.105 Uiso 0.5 1 calc R U P C 1
C118 C 0.7525(6) 0.3634(9) 0.2718(19) 0.070(2) Uani 0.5 1 d D U P C 1
H11W H 0.779411 0.363043 0.295363 0.105 Uiso 0.5 1 calc R U P C 1
H11X H 0.744085 0.332815 0.254991 0.105 Uiso 0.5 1 calc R U P C 1
H11Y H 0.749641 0.381945 0.203836 0.105 Uiso 0.5 1 calc R U P C 1
C119 C 0.7312(8) 0.3529(8) 0.4733(18) 0.070(2) Uani 0.5 1 d D U P C 1
H11Z H 0.715233 0.365737 0.533634 0.105 Uiso 0.5 1 calc R U P C 1
H12B H 0.722202 0.322662 0.455800 0.105 Uiso 0.5 1 calc R U P C 1
H12C H 0.757917 0.351745 0.498532 0.105 Uiso 0.5 1 calc R U P C 1
C120 C 0.9245(2) 0.4514(2) 0.2814(7) 0.065(2) Uani 1 1 d D U . . .
C121 C 0.9408(6) 0.4665(7) 0.1678(13) 0.091(3) Uani 0.5 1 d D U P D 1
H12D H 0.919875 0.477221 0.119315 0.136 Uiso 0.5 1 calc R U P D 1
H12E H 0.959228 0.490765 0.180160 0.136 Uiso 0.5 1 calc R U P D 1
H12F H 0.953705 0.441348 0.130780 0.136 Uiso 0.5 1 calc R U P D 1
C122 C 0.9562(5) 0.4344(6) 0.3599(15) 0.091(3) Uani 0.5 1 d D U P D 1
H12G H 0.944899 0.424879 0.432157 0.136 Uiso 0.5 1 calc R U P D 1
H12H H 0.969206 0.408965 0.324307 0.136 Uiso 0.5 1 calc R U P D 1
H12I H 0.974728 0.458382 0.373687 0.136 Uiso 0.5 1 calc R U P D 1
C123 C 0.8963(5) 0.4115(5) 0.2608(18) 0.091(3) Uani 0.5 1 d D U P D 1
H12J H 0.885745 0.401517 0.333521 0.136 Uiso 0.5 1 calc R U P D 1
H12K H 0.875427 0.421268 0.211097 0.136 Uiso 0.5 1 calc R U P D 1
H12L H 0.910185 0.386750 0.224886 0.136 Uiso 0.5 1 calc R U P D 1
C124 C 0.9833(2) 0.6877(2) 0.5495(6) 0.055(2) Uani 1 1 d D U . . .
C125 C 0.9982(4) 0.7038(6) 0.6589(10) 0.061(2) Uani 0.5 1 d D U P E 1
H12M H 1.023974 0.716079 0.648146 0.092 Uiso 0.5 1 calc R U P E 1
H12N H 0.981196 0.727132 0.688589 0.092 Uiso 0.5 1 calc R U P E 1
H12O H 0.999252 0.678876 0.712732 0.092 Uiso 0.5 1 calc R U P E 1
C126 C 1.0103(4) 0.6520(5) 0.4948(13) 0.061(2) Uani 0.5 1 d D U P E 1
H12P H 0.999522 0.642175 0.422283 0.092 Uiso 0.5 1 calc R U P E 1
H12Q H 1.035706 0.665233 0.481893 0.092 Uiso 0.5 1 calc R U P E 1
H12R H 1.012764 0.626370 0.545930 0.092 Uiso 0.5 1 calc R U P E 1
C127 C 0.9823(5) 0.7271(5) 0.4611(14) 0.061(2) Uani 0.5 1 d D U P E 1
H12S H 0.972345 0.716058 0.388594 0.092 Uiso 0.5 1 calc R U P E 1
H12T H 0.965614 0.750997 0.489458 0.092 Uiso 0.5 1 calc R U P E 1
H12U H 1.008291 0.738798 0.450219 0.092 Uiso 0.5 1 calc R U P E 1
C128 C 0.8786(2) 0.7817(3) 0.8571(6) 0.0523(19) Uani 1 1 d . U . . .
C129 C 0.8990(3) 0.8156(3) 0.7810(8) 0.065(2) Uani 1 1 d . U . . .
H12V H 0.914831 0.799698 0.725335 0.098 Uiso 1 1 calc R U . . .
H12W H 0.879893 0.833822 0.741279 0.098 Uiso 1 1 calc R U . . .
H12X H 0.915341 0.834935 0.827478 0.098 Uiso 1 1 calc R U . . .
C130 C 0.9109(3) 0.7555(3) 0.9183(9) 0.080(3) Uani 1 1 d . U . . .
H13A H 0.926626 0.739799 0.862040 0.121 Uiso 1 1 calc R U . . .
H13B H 0.927081 0.776459 0.960905 0.121 Uiso 1 1 calc R U . . .
H13C H 0.899551 0.733822 0.970612 0.121 Uiso 1 1 calc R U . . .
C131 C 0.8544(3) 0.8060(3) 0.9422(9) 0.083(3) Uani 1 1 d . U . . .
H13D H 0.841345 0.784253 0.990988 0.125 Uiso 1 1 calc R U . . .
H13E H 0.870734 0.825338 0.988754 0.125 Uiso 1 1 calc R U . . .
H13F H 0.835285 0.824226 0.902555 0.125 Uiso 1 1 calc R U . . .
C132 C 0.6418(2) 0.7725(2) 0.5825(7) 0.0476(18) Uani 1 1 d . U . . .
C133 C 0.6614(3) 0.8104(3) 0.5165(8) 0.064(2) Uani 1 1 d . U . . .
H13G H 0.684585 0.819874 0.557019 0.096 Uiso 1 1 calc R U . . .
H13H H 0.668396 0.799809 0.440635 0.096 Uiso 1 1 calc R U . . .
H13I H 0.643770 0.835791 0.509836 0.096 Uiso 1 1 calc R U . . .
C134 C 0.6306(3) 0.7892(3) 0.7008(7) 0.063(2) Uani 1 1 d . U . . .
H13J H 0.653642 0.798591 0.741852 0.095 Uiso 1 1 calc R U . . .
H13K H 0.612985 0.814558 0.693597 0.095 Uiso 1 1 calc R U . . .
H13L H 0.617911 0.765011 0.742693 0.095 Uiso 1 1 calc R U . . .
C135 C 0.6059(2) 0.7579(3) 0.5196(9) 0.067(2) Uani 1 1 d . U . . .
H13M H 0.588272 0.783299 0.513260 0.101 Uiso 1 1 calc R U . . .
H13N H 0.612945 0.747524 0.443517 0.101 Uiso 1 1 calc R U . . .
H13O H 0.593457 0.733622 0.561262 0.101 Uiso 1 1 calc R U . . .
C136 C 0.7879(4) 0.3193(5) -0.1260(8) 0.138(5) Uani 1 1 d D U . . .
C137 C 0.7739(6) 0.4758(5) 1.1392(16) 0.098(7) Uani 0.5 1 d D U P . .
C138 C 0.5277(8) 0.4428(10) -0.615(2) 0.063(9) Uani 0.25 1 d D U P G 1
C139 C 0.5679(13) 0.4946(19) -0.483(5) 0.163(7) Uani 0.25 1 d D U P G 1
C140 C 0.542(2) 0.4627(12) -0.235(3) 0.08(2) Uani 0.125 1 d D U P G 1
C40B C 0.5438(13) 0.4317(16) -0.144(4) 0.067(18) Uani 0.125 1 d D U P H 2
C141 C 1.000000 0.500000 0.7469(16) 0.088(9) Uani 0.5 2 d DS TU P . .
Cl1 Cl 0.7625(3) 0.3370(4) -0.2428(8) 0.196(3) Uani 0.67 1 d D U P I 1
Cl2 Cl 0.7707(3) 0.3302(4) 0.0085(6) 0.196(3) Uani 0.67 1 d D U P I 1
Cl3 Cl 0.7659(3) 0.5326(4) 1.1128(8) 0.128(2) Uani 0.35 1 d D U P J 1
Cl4 Cl 0.8036(3) 0.4515(4) 1.0406(8) 0.128(2) Uani 0.35 1 d D U P J 1
Cl5 Cl 0.4950(10) 0.4776(13) -0.685(3) 0.163(7) Uani 0.125 1 d D U P G 1
Cl6 Cl 0.5648(10) 0.4296(15) -0.713(4) 0.163(7) Uani 0.125 1 d D U P G 1
Cl7 Cl 0.5343(11) 0.4530(11) -0.521(3) 0.148(6) Uani 0.125 1 d D U P G 1
Cl8 Cl 0.5482(12) 0.5254(12) -0.368(3) 0.148(6) Uani 0.125 1 d D U P G 1
Cl9 Cl 0.5545(9) 0.5188(10) -0.260(3) 0.126(5) Uani 0.125 1 d D U P G 1
Cl10 Cl 0.5282(9) 0.4561(10) -0.092(2) 0.126(5) Uani 0.125 1 d D U P G 1
Cl1A Cl 0.7752(7) 0.3589(7) -0.2360(15) 0.196(3) Uani 0.33 1 d D U P I 2
Cl2A Cl 0.7483(5) 0.3311(8) -0.0324(13) 0.196(3) Uani 0.33 1 d D U P I 2
Cl3A Cl 0.7881(8) 0.5247(6) 1.0678(19) 0.128(2) Uani 0.15 1 d D U P J 2
Cl4A Cl 0.8104(7) 0.4351(7) 1.106(2) 0.128(2) Uani 0.15 1 d D U P J 2
Cl5A Cl 0.4789(11) 0.4905(15) -0.635(4) 0.163(7) Uani 0.125 1 d D U P K 2
Cl6A Cl 0.5480(12) 0.4387(16) -0.683(4) 0.163(7) Uani 0.125 1 d D U P L 2
Cl7A Cl 0.5708(11) 0.4617(12) -0.600(3) 0.148(6) Uani 0.125 1 d D U P L 2
Cl8A Cl 0.5660(12) 0.5086(13) -0.390(3) 0.148(6) Uani 0.125 1 d D U P H 2
Cl9A Cl 0.5683(9) 0.4773(10) -0.204(2) 0.126(5) Uani 0.125 1 d D U P H 2
Cl0B Cl 0.5689(9) 0.4169(10) -0.021(2) 0.126(5) Uani 0.125 1 d D U P H 2
Cl11 Cl 1.0299(7) 0.4634(9) 0.670(2) 0.081(5) Uani 0.25 1 d D U P . .
Cl12 Cl 0.9802(7) 0.5405(10) 0.657(3) 0.099(9) Uani 0.25 1 d D U P . .

loop_
_atom_site_aniso_label
_atom_site_aniso_U_11
_atom_site_aniso_U_22
_atom_site_aniso_U_33
_atom_site_aniso_U_23
_atom_site_aniso_U_13
_atom_site_aniso_U_12
O1 0.044(3) 0.067(3) 0.028(2) -0.001(2) 0.001(2) 0.006(2)
O2 0.041(3) 0.063(3) 0.046(3) -0.011(3) -0.012(2) 0.002(2)
C1 0.040(3) 0.039(4) 0.030(3) 0.004(3) 0.004(3) 0.006(3)
C2 0.042(4) 0.035(3) 0.025(3) 0.002(3) 0.002(3) 0.004(3)
C3 0.044(4) 0.040(4) 0.024(3) -0.003(3) 0.003(3) 0.001(3)
C4 0.035(3) 0.042(4) 0.034(3) 0.001(3) 0.001(3) 0.005(3)
C5 0.040(4) 0.041(4) 0.031(3) 0.001(3) 0.001(3) 0.003(3)
C05B 0.158(9) 0.061(5) 0.093(6) -0.028(5) -0.012(7) -0.003(6)
C6 0.035(3) 0.039(3) 0.028(3) 0.001(3) -0.005(3) 0.002(3)
C06B 0.158(9) 0.061(5) 0.093(6) -0.028(5) -0.012(7) -0.003(6)
C7 0.038(3) 0.039(4) 0.030(3) 0.000(3) -0.004(3) 0.007(3)
C07B 0.158(9) 0.061(5) 0.093(6) -0.028(5) -0.012(7) -0.003(6)
C8 0.037(3) 0.040(4) 0.033(3) 0.000(3) 0.002(3) 0.006(3)
C9 0.041(4) 0.051(4) 0.036(4) -0.005(3) -0.003(3) 0.001(3)
C09B 0.066(4) 0.177(9) 0.067(6) 0.047(6) -0.028(4) -0.024(5)
C10 0.042(4) 0.047(4) 0.038(4) -0.003(3) 0.001(3) 0.005(3)
C10B 0.066(4) 0.177(9) 0.067(6) 0.047(6) -0.028(4) -0.024(5)
C11 0.038(4) 0.057(4) 0.046(4) -0.002(4) 0.003(3) 0.007(3)
C11B 0.066(4) 0.177(9) 0.067(6) 0.047(6) -0.028(4) -0.024(5)
C12 0.049(4) 0.044(4) 0.036(4) -0.005(3) 0.001(3) 0.005(3)
C13 0.039(4) 0.034(3) 0.040(4) -0.003(3) 0.001(3) -0.001(3)
C14 0.049(4) 0.046(4) 0.029(3) 0.001(3) 0.004(3) 0.000(3)
C15 0.053(4) 0.039(4) 0.041(4) 0.007(3) -0.003(3) 0.007(3)
C16 0.047(4) 0.035(4) 0.042(4) -0.005(3) 0.006(3) 0.000(3)
C17 0.054(4) 0.039(4) 0.035(4) -0.008(3) 0.005(3) 0.006(3)
C17B 0.076(5) 0.047(3) 0.087(5) -0.001(3) -0.012(3) -0.008(3)
C18 0.051(4) 0.038(4) 0.030(3) 0.003(3) 0.000(3) 0.004(3)
C18B 0.076(5) 0.047(3) 0.087(5) -0.001(3) -0.012(3) -0.008(3)
C19 0.040(4) 0.044(4) 0.040(4) -0.008(3) -0.001(3) 0.002(3)
C19B 0.076(5) 0.047(3) 0.087(5) -0.001(3) -0.012(3) -0.008(3)
C20 0.078(6) 0.049(5) 0.039(4) -0.002(4) 0.010(4) -0.014(4)
C21 0.095(7) 0.049(5) 0.059(5) -0.003(4) 0.007(5) -0.011(5)
C21B 0.103(7) 0.056(5) 0.113(7) 0.000(5) 0.052(6) 0.019(5)
C22 0.069(5) 0.054(5) 0.046(4) -0.009(4) -0.007(4) -0.003(4)
C22B 0.103(7) 0.056(5) 0.113(7) 0.000(5) 0.052(6) 0.019(5)
C23 0.075(5) 0.052(5) 0.037(4) -0.012(4) -0.004(4) 0.004(4)
C23B 0.103(7) 0.056(5) 0.113(7) 0.000(5) 0.052(6) 0.019(5)
C24 0.068(5) 0.047(4) 0.035(4) -0.005(3) -0.003(4) -0.007(4)
C25 0.042(4) 0.040(4) 0.031(3) -0.001(3) -0.003(3) 0.006(3)
C25B 0.035(4) 0.088(5) 0.059(4) 0.003(4) -0.001(3) -0.020(3)
C26 0.045(4) 0.051(4) 0.036(4) 0.000(3) -0.002(3) 0.003(3)
C26B 0.035(4) 0.088(5) 0.059(4) 0.003(4) -0.001(3) -0.020(3)
C27 0.056(5) 0.074(5) 0.033(4) 0.004(4) -0.017(4) -0.005(4)
C27B 0.035(4) 0.088(5) 0.059(4) 0.003(4) -0.001(3) -0.020(3)
C28 0.046(4) 0.085(6) 0.045(4) 0.018(4) -0.013(4) -0.012(4)
C29 0.039(4) 0.091(6) 0.052(5) 0.018(5) -0.002(4) -0.008(4)
C30 0.048(4) 0.066(5) 0.028(3) 0.006(3) -0.003(3) -0.002(4)
C31 0.033(3) 0.042(4) 0.034(3) 0.004(3) -0.001(3) 0.002(3)
C32 0.051(4) 0.047(4) 0.039(4) -0.008(3) -0.013(3) 0.009(3)
C33 0.050(4) 0.053(4) 0.043(4) 0.003(4) -0.009(3) 0.012(4)
C34 0.044(4) 0.044(4) 0.047(4) -0.001(3) 0.003(3) 0.006(3)
C35 0.040(4) 0.041(4) 0.034(3) 0.004(3) 0.002(3) 0.002(3)
C36 0.034(3) 0.046(4) 0.033(4) -0.003(3) -0.002(3) 0.000(3)
C37 0.036(3) 0.036(3) 0.035(3) -0.003(3) 0.003(3) 0.009(3)
C38 0.033(3) 0.037(3) 0.032(3) 0.000(3) -0.002(3) 0.003(3)
C39 0.036(3) 0.037(3) 0.029(3) -0.002(3) 0.001(3) 0.003(3)
C40 0.034(3) 0.042(4) 0.035(3) -0.004(3) -0.005(3) 0.002(3)
C41 0.037(4) 0.049(4) 0.036(4) -0.003(3) 0.001(3) 0.002(3)
C42 0.042(4) 0.051(4) 0.030(3) -0.004(3) 0.000(3) 0.000(3)
C43 0.044(4) 0.045(4) 0.039(4) 0.003(3) -0.004(3) 0.012(3)
C44 0.037(4) 0.056(4) 0.035(4) 0.000(3) 0.003(3) 0.008(3)
C45 0.038(4) 0.038(4) 0.033(3) -0.003(3) 0.000(3) 0.006(3)
C46 0.035(3) 0.041(4) 0.039(4) -0.002(3) 0.001(3) 0.005(3)
C47 0.032(3) 0.035(3) 0.040(4) -0.003(3) 0.000(3) 0.003(3)
C48 0.032(3) 0.041(4) 0.040(4) 0.001(3) 0.002(3) 0.002(3)
C49 0.031(3) 0.040(4) 0.041(4) 0.000(3) -0.002(3) -0.005(3)
C50 0.035(3) 0.031(3) 0.036(3) -0.003(3) -0.006(3) -0.003(3)
C51 0.034(3) 0.036(3) 0.035(3) 0.002(3) -0.002(3) 0.008(3)
C52 0.034(3) 0.033(3) 0.031(3) -0.001(3) -0.004(3) 0.000(3)
C53 0.040(4) 0.036(3) 0.032(3) -0.004(3) 0.004(3) -0.002(3)
C54 0.030(3) 0.041(4) 0.037(4) -0.007(3) 0.004(3) 0.003(3)
C55 0.036(4) 0.043(4) 0.047(4) -0.004(3) 0.003(3) -0.009(3)
C56 0.044(4) 0.036(4) 0.050(4) -0.004(3) 0.009(3) 0.001(3)
C57 0.044(4) 0.032(4) 0.051(4) -0.003(3) 0.004(3) 0.007(3)
C58 0.039(4) 0.037(4) 0.055(4) 0.003(3) 0.004(3) 0.006(3)
C59 0.034(3) 0.033(3) 0.042(4) -0.003(3) 0.001(3) -0.003(3)
C60 0.046(4) 0.042(4) 0.043(4) -0.006(3) 0.000(3) 0.003(3)
C61 0.051(4) 0.045(4) 0.055(5) -0.002(4) 0.017(4) -0.002(4)
C62 0.051(4) 0.032(4) 0.071(5) -0.004(4) 0.022(4) 0.000(3)
C63 0.040(4) 0.039(4) 0.067(5) -0.003(4) 0.008(4) 0.006(3)
C64 0.039(4) 0.040(4) 0.051(4) -0.005(3) 0.003(3) 0.002(3)
C65 0.028(3) 0.035(3) 0.042(4) -0.008(3) 0.002(3) 0.001(3)
C66 0.036(3) 0.052(4) 0.038(4) -0.008(3) -0.005(3) -0.008(3)
C67 0.043(4) 0.056(4) 0.041(4) -0.004(3) 0.005(3) -0.011(3)
C68 0.036(4) 0.044(4) 0.051(4) -0.006(3) -0.001(3) -0.008(3)
C69 0.043(4) 0.050(4) 0.049(4) -0.003(4) -0.012(3) -0.008(3)
C70 0.036(4) 0.045(4) 0.044(4) 0.003(3) 0.001(3) -0.003(3)
C71 0.034(3) 0.038(4) 0.041(4) -0.005(3) -0.005(3) 0.004(3)
C72 0.044(4) 0.042(4) 0.035(4) -0.006(3) -0.010(3) 0.004(3)
C73 0.045(4) 0.035(4) 0.042(4) -0.005(3) -0.013(3) -0.001(3)
C74 0.049(4) 0.036(4) 0.042(4) -0.003(3) -0.009(3) 0.007(3)
C75 0.060(5) 0.051(4) 0.034(4) -0.007(3) -0.013(3) 0.005(4)
C76 0.050(4) 0.044(4) 0.033(4) 0.004(3) 0.001(3) -0.003(3)
C77 0.042(4) 0.032(3) 0.032(3) -0.007(3) -0.001(3) 0.001(3)
C78 0.037(4) 0.043(4) 0.050(4) -0.010(3) -0.004(3) -0.003(3)
C79 0.050(4) 0.035(4) 0.054(4) -0.012(3) 0.010(4) -0.001(3)
C80 0.041(4) 0.040(4) 0.038(4) 0.001(3) 0.012(3) 0.005(3)
C81 0.038(3) 0.036(4) 0.037(4) 0.001(3) 0.003(3) 0.001(3)
C82 0.039(3) 0.040(4) 0.028(3) -0.003(3) 0.002(3) 0.006(3)
C83 0.033(3) 0.038(4) 0.036(4) -0.005(3) 0.000(3) 0.001(3)
C84 0.032(3) 0.036(3) 0.035(3) -0.003(3) 0.006(3) -0.001(3)
C85 0.032(3) 0.041(4) 0.040(4) -0.006(3) -0.001(3) 0.002(3)
C86 0.036(4) 0.048(4) 0.044(4) -0.013(3) -0.005(3) 0.006(3)
C87 0.044(4) 0.054(4) 0.042(4) -0.020(3) -0.004(3) 0.005(3)
C88 0.043(4) 0.046(4) 0.040(4) -0.010(3) -0.013(3) -0.001(3)
C89 0.034(3) 0.041(4) 0.038(4) -0.002(3) -0.002(3) 0.005(3)
C90 0.033(3) 0.044(4) 0.027(3) -0.001(3) 0.003(3) 0.000(3)
C91 0.031(3) 0.042(4) 0.032(3) -0.006(3) -0.004(3) 0.006(3)
C92 0.040(4) 0.030(3) 0.032(3) -0.003(3) -0.003(3) 0.004(3)
C93 0.052(11) 0.073(10) 0.042(9) 0.006(8) -0.004(7) 0.011(8)
C93A 0.038(13) 0.053(14) 0.033(13) 0.003(10) -0.015(10) 0.008(11)
C94 0.064(7) 0.070(8) 0.045(6) -0.005(6) -0.002(6) -0.001(6)
C94A 0.045(10) 0.064(11) 0.050(10) -0.002(9) -0.006(9) 0.009(9)
C95 0.044(6) 0.054(8) 0.034(7) -0.003(6) -0.006(5) -0.001(6)
C95A 0.066(13) 0.040(13) 0.040(13) -0.012(11) -0.005(10) -0.004(11)
C96 0.042(4) 0.077(5) 0.048(4) -0.010(4) -0.006(3) 0.003(4)
C97 0.049(5) 0.179(12) 0.090(7) -0.059(8) -0.016(5) 0.005(6)
C98 0.062(6) 0.103(8) 0.100(8) 0.001(6) -0.025(6) 0.010(6)
C99 0.072(6) 0.114(9) 0.095(8) 0.006(7) -0.006(6) -0.037(6)
C100 0.059(4) 0.044(4) 0.053(4) 0.001(3) 0.010(4) 0.010(3)
C101 0.095(7) 0.060(5) 0.084(7) 0.008(5) -0.006(6) 0.032(5)
C102 0.066(6) 0.074(6) 0.138(10) 0.030(7) 0.026(6) 0.032(5)
C103 0.090(7) 0.067(6) 0.093(7) -0.024(6) -0.007(6) 0.023(5)
C104 0.107(7) 0.053(5) 0.063(5) -0.007(4) -0.006(5) -0.012(5)
C105 0.158(9) 0.061(5) 0.093(6) -0.028(5) -0.012(7) -0.003(6)
C106 0.158(9) 0.061(5) 0.093(6) -0.028(5) -0.012(7) -0.003(6)
C107 0.158(9) 0.061(5) 0.093(6) -0.028(5) -0.012(7) -0.003(6)
C108 0.060(5) 0.131(8) 0.072(6) 0.038(6) -0.026(5) -0.022(5)
C109 0.066(4) 0.177(9) 0.067(6) 0.047(6) -0.028(4) -0.024(5)
C110 0.066(4) 0.177(9) 0.067(6) 0.047(6) -0.028(4) -0.024(5)
C111 0.066(4) 0.177(9) 0.067(6) 0.047(6) -0.028(4) -0.024(5)
C112 0.056(4) 0.048(4) 0.051(4) 0.006(4) 0.008(4) 0.018(3)
C113 0.105(7) 0.058(5) 0.061(5) 0.014(4) 0.004(5) 0.027(5)
C114 0.090(6) 0.043(4) 0.064(5) -0.003(4) 0.002(5) 0.017(4)
C115 0.059(5) 0.068(6) 0.097(7) -0.002(5) 0.007(5) 0.025(4)
C116 0.057(4) 0.037(4) 0.072(5) 0.001(4) -0.012(4) -0.006(3)
C117 0.076(5) 0.047(3) 0.087(5) -0.001(3) -0.012(3) -0.008(3)
C118 0.076(5) 0.047(3) 0.087(5) -0.001(3) -0.012(3) -0.008(3)
C119 0.076(5) 0.047(3) 0.087(5) -0.001(3) -0.012(3) -0.008(3)
C120 0.071(5) 0.044(4) 0.080(6) -0.002(4) 0.027(5) 0.013(4)
C121 0.103(7) 0.056(5) 0.113(7) 0.000(5) 0.052(6) 0.019(5)
C122 0.103(7) 0.056(5) 0.113(7) 0.000(5) 0.052(6) 0.019(5)
C123 0.103(7) 0.056(5) 0.113(7) 0.000(5) 0.052(6) 0.019(5)
C124 0.039(4) 0.049(4) 0.077(5) 0.001(4) -0.013(4) -0.008(3)
C125 0.035(4) 0.088(5) 0.059(4) 0.003(4) -0.001(3) -0.020(3)
C126 0.035(4) 0.088(5) 0.059(4) 0.003(4) -0.001(3) -0.020(3)
C127 0.035(4) 0.088(5) 0.059(4) 0.003(4) -0.001(3) -0.020(3)
C128 0.062(5) 0.049(4) 0.046(4) -0.005(3) -0.026(4) -0.002(4)
C129 0.066(5) 0.057(5) 0.073(6) -0.004(4) -0.029(5) -0.015(4)
C130 0.088(6) 0.065(6) 0.087(7) -0.013(5) -0.057(6) 0.000(5)
C131 0.100(7) 0.068(6) 0.081(7) -0.033(5) -0.013(6) -0.004(5)
C132 0.051(4) 0.035(4) 0.057(4) 0.006(3) 0.012(4) 0.008(3)
C133 0.069(5) 0.048(4) 0.076(6) 0.018(4) 0.011(5) 0.005(4)
C134 0.075(5) 0.048(4) 0.067(5) 0.007(4) 0.027(5) 0.023(4)
C135 0.054(5) 0.047(5) 0.101(7) 0.007(5) -0.014(5) 0.016(4)
C136 0.159(11) 0.170(11) 0.085(8) 0.014(8) 0.023(8) 0.001(9)
C137 0.099(12) 0.103(12) 0.092(11) 0.005(10) 0.009(10) 0.002(10)
C138 0.053(13) 0.064(13) 0.072(14) -0.027(11) -0.002(11) -0.026(11)
C139 0.168(9) 0.160(9) 0.160(9) 0.007(6) -0.007(6) -0.008(6)
C140 0.08(3) 0.07(3) 0.09(3) -0.002(14) 0.006(14) 0.004(14)
C40B 0.07(2) 0.06(2) 0.07(2) -0.027(13) 0.007(13) 0.002(13)
C141 0.096(14) 0.090(13) 0.079(13) 0.000 0.000 0.013(11)
Cl1 0.227(6) 0.222(5) 0.140(3) -0.021(4) -0.019(4) 0.011(5)
Cl2 0.227(6) 0.222(5) 0.140(3) -0.021(4) -0.019(4) 0.011(5)
Cl3 0.128(5) 0.175(6) 0.081(4) -0.015(4) -0.016(4) -0.003(5)
Cl4 0.128(5) 0.175(6) 0.081(4) -0.015(4) -0.016(4) -0.003(5)
Cl5 0.168(9) 0.160(9) 0.160(9) 0.007(6) -0.007(6) -0.008(6)
Cl6 0.168(9) 0.160(9) 0.160(9) 0.007(6) -0.007(6) -0.008(6)
Cl7 0.148(9) 0.139(8) 0.158(8) 0.017(7) -0.007(7) -0.009(7)
Cl8 0.148(9) 0.139(8) 0.158(8) 0.017(7) -0.007(7) -0.009(7)
Cl9 0.123(7) 0.131(8) 0.125(8) -0.014(7) 0.015(6) -0.001(7)
Cl10 0.123(7) 0.131(8) 0.125(8) -0.014(7) 0.015(6) -0.001(7)
Cl1A 0.227(6) 0.222(5) 0.140(3) -0.021(4) -0.019(4) 0.011(5)
Cl2A 0.227(6) 0.222(5) 0.140(3) -0.021(4) -0.019(4) 0.011(5)
Cl3A 0.128(5) 0.175(6) 0.081(4) -0.015(4) -0.016(4) -0.003(5)
Cl4A 0.128(5) 0.175(6) 0.081(4) -0.015(4) -0.016(4) -0.003(5)
Cl5A 0.168(9) 0.160(9) 0.160(9) 0.007(6) -0.007(6) -0.008(6)
Cl6A 0.168(9) 0.160(9) 0.160(9) 0.007(6) -0.007(6) -0.008(6)
Cl7A 0.148(9) 0.139(8) 0.158(8) 0.017(7) -0.007(7) -0.009(7)
Cl8A 0.148(9) 0.139(8) 0.158(8) 0.017(7) -0.007(7) -0.009(7)
Cl9A 0.123(7) 0.131(8) 0.125(8) -0.014(7) 0.015(6) -0.001(7)
Cl0B 0.123(7) 0.131(8) 0.125(8) -0.014(7) 0.015(6) -0.001(7)
Cl11 0.084(10) 0.079(9) 0.080(9) -0.013(6) 0.020(8) 0.003(8)
Cl12 0.103(14) 0.088(10) 0.106(12) 0.016(8) -0.008(9) -0.007(9)

loop_
_atom_type_symbol
_atom_type_description
_atom_type_scat_dispersion_real
_atom_type_scat_dispersion_imag
_atom_type_scat_source
C C 0.0181 0.0091 'International Tables Vol C Tables 4.2.6.8 and 6.1.1.4'
H H 0.0000 0.0000 'International Tables Vol C Tables 4.2.6.8 and 6.1.1.4'
O O 0.0492 0.0322 'International Tables Vol C Tables 4.2.6.8 and 6.1.1.4'
Cl Cl 0.3639 0.7018 'International Tables Vol C Tables 4.2.6.8 and 6.1.1.4'

loop_
_geom_angle_atom_site_label_1
_geom_angle_atom_site_label_2
_geom_angle_atom_site_label_3
_geom_angle
_geom_angle_site_symmetry_1
_geom_angle_site_symmetry_3
_geom_angle_publ_flag
C42 O1 C93 121.2(11) . . ?
C42 O1 C93A 119(2) . . ?
C95 O2 C88 124.1(8) . . ?
C88 O2 C95A 113.0(10) . . ?
C2 C1 C6 118.6(6) . . ?
C2 C1 C7 124.0(6) . . ?
C6 C1 C7 117.3(6) . . ?
C1 C2 C3 120.7(6) . . ?
C1 C2 C13 119.9(6) . . ?
C3 C2 C13 119.1(6) . . ?
C2 C3 C4 120.0(6) . . ?
C2 C3 C19 118.0(6) . . ?
C4 C3 C19 121.7(6) . . ?
C5 C4 C3 120.0(6) . . ?
C5 C4 C25 121.7(6) . . ?
C3 C4 C25 118.1(6) . . ?
C4 C5 C6 119.0(6) . . ?
C4 C5 C31 126.0(6) . . ?
C6 C5 C31 114.9(6) . . ?
C104 C05B H05A 109.5 . . ?
C104 C05B H05B 109.5 . . ?
H05A C05B H05B 109.5 . . ?
C104 C05B H05C 109.5 . . ?
H05A C05B H05C 109.5 . . ?
H05B C05B H05C 109.5 . . ?
C1 C6 C5 120.2(6) . . ?
C1 C6 C37 118.1(5) . . ?
C5 C6 C37 121.1(6) . . ?
C104 C06B H06A 109.5 . . ?
C104 C06B H06B 109.5 . . ?
H06A C06B H06B 109.5 . . ?
C104 C06B H06C 109.5 . . ?
H06A C06B H06C 109.5 . . ?
H06B C06B H06C 109.5 . . ?
C8 C7 C12 117.2(6) . . ?
C8 C7 C1 119.5(6) . . ?
C12 C7 C1 122.8(6) . . ?
C104 C07B H07A 109.5 . . ?
C104 C07B H07B 109.5 . . ?
H07A C07B H07B 109.5 . . ?
C104 C07B H07C 109.5 . . ?
H07A C07B H07C 109.5 . . ?
H07B C07B H07C 109.5 . . ?
C9 C8 C7 119.2(6) . . ?
C9 C8 C46 121.8(6) . . ?
C7 C8 C46 118.7(6) . . ?
C10 C9 C8 122.9(6) . . ?
C10 C9 H9A 118.6 . . ?
C8 C9 H9A 118.6 . . ?
C108 C09B H09A 109.5 . . ?
C108 C09B H09B 109.5 . . ?
H09A C09B H09B 109.5 . . ?
C108 C09B H09C 109.5 . . ?
H09A C09B H09C 109.5 . . ?
H09B C09B H09C 109.5 . . ?
C9 C10 C11 117.0(6) . . ?
C9 C10 C96 123.5(6) . . ?
C11 C10 C96 119.6(6) . . ?
C108 C10B H10A 109.5 . . ?
C108 C10B H10B 109.5 . . ?
H10A C10B H10B 109.5 . . ?
C108 C10B H10C 109.5 . . ?
H10A C10B H10C 109.5 . . ?
H10B C10B H10C 109.5 . . ?
C12 C11 C10 122.0(7) . . ?
C12 C11 H11A 119.0 . . ?
C10 C11 H11A 119.0 . . ?
C108 C11B H11B 109.5 . . ?
C108 C11B H11C 109.5 . . ?
H11B C11B H11C 109.5 . . ?
C108 C11B H11D 109.5 . . ?
H11B C11B H11D 109.5 . . ?
H11C C11B H11D 109.5 . . ?
C11 C12 C7 121.6(6) . . ?
C11 C12 H12A 119.2 . . ?
C7 C12 H12A 119.2 . . ?
C14 C13 C18 117.2(6) . . ?
C14 C13 C2 119.5(6) . . ?
C18 C13 C2 123.3(6) . . ?
C15 C14 C13 121.1(6) . . ?
C15 C14 H14A 119.4 . . ?
C13 C14 H14A 119.4 . . ?
C16 C15 C14 122.4(7) . . ?
C16 C15 H15A 118.8 . . ?
C14 C15 H15A 118.8 . . ?
C15 C16 C17 116.6(6) . . ?
C15 C16 C100 123.5(6) . . ?
C17 C16 C100 119.9(6) . . ?
C18 C17 C16 121.9(6) . . ?
C18 C17 H17A 119.1 . . ?
C16 C17 H17A 119.1 . . ?
C116 C17B H17B 109.5 . . ?
C116 C17B H17C 109.5 . . ?
H17B C17B H17C 109.5 . . ?
C116 C17B H17D 109.5 . . ?
H17B C17B H17D 109.5 . . ?
H17C C17B H17D 109.5 . . ?
C17 C18 C13 120.7(6) . . ?
C17 C18 H18A 119.6 . . ?
C13 C18 H18A 119.6 . . ?
C116 C18B H18B 109.5 . . ?
C116 C18B H18C 109.5 . . ?
H18B C18B H18C 109.5 . . ?
C116 C18B H18D 109.5 . . ?
H18B C18B H18D 109.5 . . ?
H18C C18B H18D 109.5 . . ?
C20 C19 C24 117.7(7) . . ?
C20 C19 C3 118.0(6) . . ?
C24 C19 C3 123.7(7) . . ?
C116 C19B H19A 109.5 . . ?
C116 C19B H19B 109.5 . . ?
H19A C19B H19B 109.5 . . ?
C116 C19B H19C 109.5 . . ?
H19A C19B H19C 109.5 . . ?
H19B C19B H19C 109.5 . . ?
C19 C20 C21 121.8(7) . . ?
C19 C20 H20A 119.1 . . ?
C21 C20 H20A 119.1 . . ?
C22 C21 C20 120.5(8) . . ?
C22 C21 H21A 119.8 . . ?
C20 C21 H21A 119.8 . . ?
C120 C21B H21B 109.5 . . ?
C120 C21B H21C 109.5 . . ?
H21B C21B H21C 109.5 . . ?
C120 C21B H21D 109.5 . . ?
H21B C21B H21D 109.5 . . ?
H21C C21B H21D 109.5 . . ?
C23 C22 C21 117.6(7) . . ?
C23 C22 C104 122.2(7) . . ?
C21 C22 C104 120.1(7) . . ?
C120 C22B H22A 109.5 . . ?
C120 C22B H22B 109.5 . . ?
H22A C22B H22B 109.5 . . ?
C120 C22B H22C 109.5 . . ?
H22A C22B H22C 109.5 . . ?
H22B C22B H22C 109.5 . . ?
C22 C23 C24 122.3(7) . . ?
C22 C23 H23A 118.8 . . ?
C24 C23 H23A 118.8 . . ?
C120 C23B H23B 109.5 . . ?
C120 C23B H23C 109.5 . . ?
H23B C23B H23C 109.5 . . ?
C120 C23B H23D 109.5 . . ?
H23B C23B H23D 109.5 . . ?
H23C C23B H23D 109.5 . . ?
C19 C24 C23 120.0(7) . . ?
C19 C24 H24A 120.0 . . ?
C23 C24 H24A 120.0 . . ?
C30 C25 C26 117.7(6) . . ?
C30 C25 C4 121.3(6) . . ?
C26 C25 C4 120.9(6) . . ?
C124 C25B H25A 109.5 . . ?
C124 C25B H25B 109.5 . . ?
H25A C25B H25B 109.5 . . ?
C124 C25B H25C 109.5 . . ?
H25A C25B H25C 109.5 . . ?
H25B C25B H25C 109.5 . . ?
C27 C26 C25 121.2(7) . . ?
C27 C26 H26A 119.4 . . ?
C25 C26 H26A 119.4 . . ?
C124 C26B H26B 109.5 . . ?
C124 C26B H26C 109.5 . . ?
H26B C26B H26C 109.5 . . ?
C124 C26B H26D 109.5 . . ?
H26B C26B H26D 109.5 . . ?
H26C C26B H26D 109.5 . . ?
C28 C27 C26 121.3(7) . . ?
C28 C27 H27A 119.3 . . ?
C26 C27 H27A 119.3 . . ?
C124 C27B H27B 109.5 . . ?
C124 C27B H27C 109.5 . . ?
H27B C27B H27C 109.5 . . ?
C124 C27B H27D 109.5 . . ?
H27B C27B H27D 109.5 . . ?
H27C C27B H27D 109.5 . . ?
C27 C28 C29 117.0(7) . . ?
C27 C28 C108 119.7(6) . . ?
C29 C28 C108 123.2(7) . . ?
C30 C29 C28 122.0(7) . . ?
C30 C29 H29A 119.0 . . ?
C28 C29 H29A 119.0 . . ?
C25 C30 C29 120.7(6) . . ?
C25 C30 H30A 119.6 . . ?
C29 C30 H30A 119.6 . . ?
C32 C31 C36 116.9(6) . . ?
C32 C31 C5 122.1(6) . . ?
C36 C31 C5 120.5(6) . . ?
C33 C32 C31 122.8(7) . . ?
C33 C32 H32A 118.6 . . ?
C31 C32 H32A 118.6 . . ?
C32 C33 C34 121.1(7) . . ?
C32 C33 H33A 119.4 . . ?
C34 C33 H33A 119.4 . . ?
C35 C34 C33 116.9(6) . . ?
C35 C34 C112 123.2(7) . . ?
C33 C34 C112 119.8(7) . . ?
C34 C35 C36 122.9(6) . . ?
C34 C35 H35A 118.5 . . ?
C36 C35 H35A 118.5 . . ?
C35 C36 C31 119.3(6) . . ?
C35 C36 C38 120.1(6) . . ?
C31 C36 C38 119.8(6) . . ?
C46 C37 C38 120.7(6) . . ?
C46 C37 C6 119.9(6) . . ?
C38 C37 C6 118.8(6) . . ?
C39 C38 C37 119.3(6) . . ?
C39 C38 C36 124.6(6) . . ?
C37 C38 C36 115.9(6) . . ?
C38 C39 C40 119.0(6) . . ?
C38 C39 C91 124.1(6) . . ?
C40 C39 C91 116.4(5) . . ?
C45 C40 C39 121.2(6) . . ?
C45 C40 C41 119.7(6) . . ?
C39 C40 C41 119.0(6) . . ?
C42 C41 C40 119.0(6) . . ?
C42 C41 C89 123.1(6) . . ?
C40 C41 C89 117.8(6) . . ?
O1 C42 C41 118.5(6) . . ?
O1 C42 C43 121.7(6) . . ?
C41 C42 C43 119.2(6) . . ?
C44 C43 C42 121.5(6) . . ?
C44 C43 H43A 119.3 . . ?
C42 C43 H43A 119.3 . . ?
C43 C44 C45 121.0(6) . . ?
C43 C44 H44A 119.5 . . ?
C45 C44 H44A 119.5 . . ?
C40 C45 C44 117.2(6) . . ?
C40 C45 C46 119.2(6) . . ?
C44 C45 C46 122.9(6) . . ?
C37 C46 C45 118.9(6) . . ?
C37 C46 C8 117.8(6) . . ?
C45 C46 C8 123.3(6) . . ?
C48 C47 C52 119.1(6) . . ?
C48 C47 C53 122.6(6) . . ?
C52 C47 C53 118.3(6) . . ?
C49 C48 C47 117.9(6) . . ?
C49 C48 C59 122.2(6) . . ?
C47 C48 C59 119.6(6) . . ?
C48 C49 C50 123.0(6) . . ?
C48 C49 C65 118.1(6) . . ?
C50 C49 C65 118.8(6) . . ?
C49 C50 C51 119.6(6) . . ?
C49 C50 C71 114.3(5) . . ?
C51 C50 C71 126.0(6) . . ?
C50 C51 C52 117.8(6) . . ?
C50 C51 C77 123.5(6) . . ?
C52 C51 C77 118.2(5) . . ?
C51 C52 C47 120.8(6) . . ?
C51 C52 C83 121.6(5) . . ?
C47 C52 C83 117.4(5) . . ?
C58 C53 C54 116.9(6) . . ?
C58 C53 C47 123.2(6) . . ?
C54 C53 C47 119.6(6) . . ?
C55 C54 C53 118.6(6) . . ?
C55 C54 C84 122.5(6) . . ?
C53 C54 C84 118.1(6) . . ?
C56 C55 C54 123.5(6) . . ?
C56 C55 H55A 118.3 . . ?
C54 C55 H55A 118.3 . . ?
C55 C56 C57 117.0(6) . . ?
C55 C56 C116 122.3(6) . . ?
C57 C56 C116 120.7(6) . . ?
C58 C57 C56 121.4(6) . . ?
C58 C57 H57A 119.3 . . ?
C56 C57 H57A 119.3 . . ?
C57 C58 C53 122.5(7) . . ?
C57 C58 H58A 118.8 . . ?
C53 C58 H58A 118.8 . . ?
C64 C59 C60 118.1(6) . . ?
C64 C59 C48 122.3(6) . . ?
C60 C59 C48 119.5(6) . . ?
C59 C60 C61 120.9(7) . . ?
C59 C60 H60A 119.6 . . ?
C61 C60 H60A 119.6 . . ?
C62 C61 C60 120.4(7) . . ?
C62 C61 H61A 119.8 . . ?
C60 C61 H61A 119.8 . . ?
C61 C62 C63 119.1(6) . . ?
C61 C62 C120 120.0(7) . . ?
C63 C62 C120 120.8(7) . . ?
C62 C63 C64 120.5(7) . . ?
C62 C63 H63A 119.7 . . ?
C64 C63 H63A 119.7 . . ?
C59 C64 C63 120.7(7) . . ?
C59 C64 H64A 119.6 . . ?
C63 C64 H64A 119.6 . . ?
C66 C65 C70 118.6(6) . . ?
C66 C65 C49 119.3(6) . . ?
C70 C65 C49 122.1(6) . . ?
C65 C66 C67 121.2(6) . . ?
C65 C66 H66A 119.4 . . ?
C67 C66 H66A 119.4 . . ?
C68 C67 C66 121.3(7) . . ?
C68 C67 H67A 119.4 . . ?
C66 C67 H67A 119.4 . . ?
C67 C68 C69 117.6(6) . . ?
C67 C68 C124 122.0(6) . . ?
C69 C68 C124 120.4(6) . . ?
C68 C69 C70 122.0(7) . . ?
C68 C69 H69A 119.0 . . ?
C70 C69 H69A 119.0 . . ?
C65 C70 C69 119.3(6) . . ?
C65 C70 H70A 120.3 . . ?
C69 C70 H70A 120.3 . . ?
C72 C71 C76 117.0(6) . . ?
C72 C71 C50 121.4(6) . . ?
C76 C71 C50 121.1(6) . . ?
C73 C72 C71 120.4(6) . . ?
C73 C72 H72A 119.8 . . ?
C71 C72 H72A 119.8 . . ?
C74 C73 C72 122.0(7) . . ?
C74 C73 H73A 119.0 . . ?
C72 C73 H73A 119.0 . . ?
C73 C74 C75 116.8(6) . . ?
C73 C74 C128 121.8(7) . . ?
C75 C74 C128 121.3(6) . . ?
C76 C75 C74 122.1(7) . . ?
C76 C75 H75A 118.9 . . ?
C74 C75 H75A 118.9 . . ?
C75 C76 C71 121.5(7) . . ?
C75 C76 H76A 119.2 . . ?
C71 C76 H76A 119.2 . . ?
C78 C77 C82 115.9(6) . . ?
C78 C77 C51 124.3(6) . . ?
C82 C77 C51 119.3(6) . . ?
C79 C78 C77 122.4(6) . . ?
C79 C78 H78A 118.8 . . ?
C77 C78 H78A 118.8 . . ?
C78 C79 C80 121.4(6) . . ?
C78 C79 H79A 119.3 . . ?
C80 C79 H79A 119.3 . . ?
C81 C80 C79 115.7(6) . . ?
C81 C80 C132 123.6(6) . . ?
C79 C80 C132 120.7(6) . . ?
C80 C81 C82 124.3(6) . . ?
C80 C81 H81A 117.8 . . ?
C82 C81 H81A 117.8 . . ?
C81 C82 C77 119.3(6) . . ?
C81 C82 C92 119.0(6) . . ?
C77 C82 C92 121.1(6) . . ?
C84 C83 C92 120.3(6) . . ?
C84 C83 C52 120.2(6) . . ?
C92 C83 C52 119.5(6) . . ?
C83 C84 C54 119.5(6) . . ?
C83 C84 C85 117.0(6) . . ?
C54 C84 C85 123.4(6) . . ?
C86 C85 C90 118.3(6) . . ?
C86 C85 C84 123.3(6) . . ?
C90 C85 C84 118.3(6) . . ?
C87 C86 C85 120.5(6) . . ?
C87 C86 H86A 119.7 . . ?
C85 C86 H86A 119.7 . . ?
C86 C87 C88 120.4(6) . . ?
C86 C87 H87A 119.8 . . ?
C88 C87 H87A 119.8 . . ?
C89 C88 O2 117.3(6) . . ?
C89 C88 C87 120.8(6) . . ?
O2 C88 C87 121.6(6) . . ?
C88 C89 C90 118.5(6) . . ?
C88 C89 C41 124.0(6) . . ?
C90 C89 C41 117.5(6) . . ?
C85 C90 C89 120.6(6) . . ?
C85 C90 C91 120.4(6) . . ?
C89 C90 C91 119.0(6) . . ?
C92 C91 C90 116.2(6) . . ?
C92 C91 C39 126.4(6) . . ?
C90 C91 C39 117.4(5) . . ?
C83 C92 C91 118.6(6) . . ?
C83 C92 C82 119.0(6) . . ?
C91 C92 C82 122.2(6) . . ?
O1 C93 C94 108.6(16) . . ?
O1 C93 H93A 110.0 . . ?
C94 C93 H93A 110.0 . . ?
O1 C93 H93B 110.0 . . ?
C94 C93 H93B 110.0 . . ?
H93A C93 H93B 108.4 . . ?
C94A C93A O1 107(3) . . ?
C94A C93A H93C 110.3 . . ?
O1 C93A H93C 110.3 . . ?
C94A C93A H93D 110.3 . . ?
O1 C93A H93D 110.3 . . ?
H93C C93A H93D 108.6 . . ?
C93 C94 C95 110.6(14) . . ?
C93 C94 H94A 109.5 . . ?
C95 C94 H94A 109.5 . . ?
C93 C94 H94B 109.5 . . ?
C95 C94 H94B 109.5 . . ?
H94A C94 H94B 108.1 . . ?
C95A C94A C93A 110(3) . . ?
C95A C94A H94C 109.6 . . ?
C93A C94A H94C 109.6 . . ?
C95A C94A H94D 109.6 . . ?
C93A C94A H94D 109.6 . . ?
H94C C94A H94D 108.1 . . ?
O2 C95 C94 112.0(11) . . ?
O2 C95 H95A 109.2 . . ?
C94 C95 H95A 109.2 . . ?
O2 C95 H95B 109.2 . . ?
C94 C95 H95B 109.2 . . ?
H95A C95 H95B 107.9 . . ?
C94A C95A O2 94.8(18) . . ?
C94A C95A H95C 112.8 . . ?
O2 C95A H95C 112.8 . . ?
C94A C95A H95D 112.8 . . ?
O2 C95A H95D 112.8 . . ?
H95C C95A H95D 110.2 . . ?
C97 C96 C99 109.6(9) . . ?
C97 C96 C98 108.6(8) . . ?
C99 C96 C98 108.5(8) . . ?
C97 C96 C10 111.5(7) . . ?
C99 C96 C10 109.9(7) . . ?
C98 C96 C10 108.7(7) . . ?
C96 C97 H97A 109.5 . . ?
C96 C97 H97B 109.5 . . ?
H97A C97 H97B 109.5 . . ?
C96 C97 H97C 109.5 . . ?
H97A C97 H97C 109.5 . . ?
H97B C97 H97C 109.5 . . ?
C96 C98 H98A 109.5 . . ?
C96 C98 H98B 109.5 . . ?
H98A C98 H98B 109.5 . . ?
C96 C98 H98C 109.5 . . ?
H98A C98 H98C 109.5 . . ?
H98B C98 H98C 109.5 . . ?
C96 C99 H99A 109.5 . . ?
C96 C99 H99B 109.5 . . ?
H99A C99 H99B 109.5 . . ?
C96 C99 H99C 109.5 . . ?
H99A C99 H99C 109.5 . . ?
H99B C99 H99C 109.5 . . ?
C102 C100 C101 110.3(8) . . ?
C102 C100 C103 107.8(8) . . ?
C101 C100 C103 108.0(8) . . ?
C102 C100 C16 110.2(6) . . ?
C101 C100 C16 111.8(7) . . ?
C103 C100 C16 108.5(7) . . ?
C100 C101 H10D 109.5 . . ?
C100 C101 H10E 109.5 . . ?
H10D C101 H10E 109.5 . . ?
C100 C101 H10F 109.5 . . ?
H10D C101 H10F 109.5 . . ?
H10E C101 H10F 109.5 . . ?
C100 C102 H10G 109.5 . . ?
C100 C102 H10H 109.5 . . ?
H10G C102 H10H 109.5 . . ?
C100 C102 H10I 109.5 . . ?
H10G C102 H10I 109.5 . . ?
H10H C102 H10I 109.5 . . ?
C100 C103 H10J 109.5 . . ?
C100 C103 H10K 109.5 . . ?
H10J C103 H10K 109.5 . . ?
C100 C103 H10L 109.5 . . ?
H10J C103 H10L 109.5 . . ?
H10K C103 H10L 109.5 . . ?
C05B C104 C07B 113.0(12) . . ?
C05B C104 C06B 112.8(12) . . ?
C07B C104 C06B 103.8(12) . . ?
C106 C104 C107 112.4(12) . . ?
C106 C104 C105 111.4(12) . . ?
C107 C104 C105 103.3(11) . . ?
C106 C104 C22 113.1(9) . . ?
C05B C104 C22 111.4(9) . . ?
C07B C104 C22 109.8(9) . . ?
C06B C104 C22 105.6(9) . . ?
C107 C104 C22 106.3(9) . . ?
C105 C104 C22 109.9(9) . . ?
C104 C105 H10M 109.5 . . ?
C104 C105 H10N 109.5 . . ?
H10M C105 H10N 109.5 . . ?
C104 C105 H10O 109.5 . . ?
H10M C105 H10O 109.5 . . ?
H10N C105 H10O 109.5 . . ?
C104 C106 H10P 109.5 . . ?
C104 C106 H10Q 109.5 . . ?
H10P C106 H10Q 109.5 . . ?
C104 C106 H10R 109.5 . . ?
H10P C106 H10R 109.5 . . ?
H10Q C106 H10R 109.5 . . ?
C104 C107 H10S 109.5 . . ?
C104 C107 H10T 109.5 . . ?
H10S C107 H10T 109.5 . . ?
C104 C107 H10U 109.5 . . ?
H10S C107 H10U 109.5 . . ?
H10T C107 H10U 109.5 . . ?
C111 C108 C110 109.1(12) . . ?
C10B C108 C09B 108.5(12) . . ?
C10B C108 C11B 111.9(13) . . ?
C09B C108 C11B 107.8(11) . . ?
C111 C108 C109 107.0(11) . . ?
C110 C108 C109 110.8(12) . . ?
C111 C108 C28 111.8(10) . . ?
C110 C108 C28 111.7(11) . . ?
C10B C108 C28 111.6(11) . . ?
C09B C108 C28 112.0(10) . . ?
C11B C108 C28 104.9(9) . . ?
C109 C108 C28 106.3(10) . . ?
C108 C109 H10V 109.5 . . ?
C108 C109 H10W 109.5 . . ?
H10V C109 H10W 109.5 . . ?
C108 C109 H10X 109.5 . . ?
H10V C109 H10X 109.5 . . ?
H10W C109 H10X 109.5 . . ?
C108 C110 H11E 109.5 . . ?
C108 C110 H11F 109.5 . . ?
H11E C110 H11F 109.5 . . ?
C108 C110 H11G 109.5 . . ?
H11E C110 H11G 109.5 . . ?
H11F C110 H11G 109.5 . . ?
C108 C111 H11H 109.5 . . ?
C108 C111 H11I 109.5 . . ?
H11H C111 H11I 109.5 . . ?
C108 C111 H11J 109.5 . . ?
H11H C111 H11J 109.5 . . ?
H11I C111 H11J 109.5 . . ?
C114 C112 C113 108.0(7) . . ?
C114 C112 C34 111.8(6) . . ?
C113 C112 C34 111.0(6) . . ?
C114 C112 C115 108.7(7) . . ?
C113 C112 C115 108.9(7) . . ?
C34 C112 C115 108.4(7) . . ?
C112 C113 H11K 109.5 . . ?
C112 C113 H11L 109.5 . . ?
H11K C113 H11L 109.5 . . ?
C112 C113 H11M 109.5 . . ?
H11K C113 H11M 109.5 . . ?
H11L C113 H11M 109.5 . . ?
C112 C114 H11N 109.5 . . ?
C112 C114 H11O 109.5 . . ?
H11N C114 H11O 109.5 . . ?
C112 C114 H11P 109.5 . . ?
H11N C114 H11P 109.5 . . ?
H11O C114 H11P 109.5 . . ?
C112 C115 H11Q 109.5 . . ?
C112 C115 H11R 109.5 . . ?
H11Q C115 H11R 109.5 . . ?
C112 C115 H11S 109.5 . . ?
H11Q C115 H11S 109.5 . . ?
H11R C115 H11S 109.5 . . ?
C19B C116 C17B 111.8(12) . . ?
C118 C116 C117 110.8(11) . . ?
C118 C116 C119 110.6(12) . . ?
C117 C116 C119 106.9(12) . . ?
C19B C116 C18B 111.3(12) . . ?
C17B C116 C18B 106.4(11) . . ?
C118 C116 C56 111.1(11) . . ?
C19B C116 C56 109.7(12) . . ?
C17B C116 C56 112.3(10) . . ?
C117 C116 C56 109.7(10) . . ?
C119 C116 C56 107.6(11) . . ?
C18B C116 C56 105.1(10) . . ?
C116 C117 H11T 109.5 . . ?
C116 C117 H11U 109.5 . . ?
H11T C117 H11U 109.5 . . ?
C116 C117 H11V 109.5 . . ?
H11T C117 H11V 109.5 . . ?
H11U C117 H11V 109.5 . . ?
C116 C118 H11W 109.5 . . ?
C116 C118 H11X 109.5 . . ?
H11W C118 H11X 109.5 . . ?
C116 C118 H11Y 109.5 . . ?
H11W C118 H11Y 109.5 . . ?
H11X C118 H11Y 109.5 . . ?
C116 C119 H11Z 109.5 . . ?
C116 C119 H12B 109.5 . . ?
H11Z C119 H12B 109.5 . . ?
C116 C119 H12C 109.5 . . ?
H11Z C119 H12C 109.5 . . ?
H12B C119 H12C 109.5 . . ?
C121 C120 C122 111.3(11) . . ?
C23B C120 C21B 113.6(11) . . ?
C23B C120 C62 111.0(8) . . ?
C121 C120 C62 111.6(9) . . ?
C122 C120 C62 112.8(9) . . ?
C21B C120 C62 111.0(10) . . ?
C121 C120 C123 108.9(11) . . ?
C122 C120 C123 107.1(11) . . ?
C62 C120 C123 104.7(8) . . ?
C23B C120 C22B 108.2(11) . . ?
C21B C120 C22B 106.5(11) . . ?
C62 C120 C22B 106.2(8) . . ?
C120 C121 H12D 109.5 . . ?
C120 C121 H12E 109.5 . . ?
H12D C121 H12E 109.5 . . ?
C120 C121 H12F 109.5 . . ?
H12D C121 H12F 109.5 . . ?
H12E C121 H12F 109.5 . . ?
C120 C122 H12G 109.5 . . ?
C120 C122 H12H 109.5 . . ?
H12G C122 H12H 109.5 . . ?
C120 C122 H12I 109.5 . . ?
H12G C122 H12I 109.5 . . ?
H12H C122 H12I 109.5 . . ?
C120 C123 H12J 109.5 . . ?
C120 C123 H12K 109.5 . . ?
H12J C123 H12K 109.5 . . ?
C120 C123 H12L 109.5 . . ?
H12J C123 H12L 109.5 . . ?
H12K C123 H12L 109.5 . . ?
C27B C124 C26B 121.6(9) . . ?
C125 C124 C68 117.0(8) . . ?
C27B C124 C68 115.7(8) . . ?
C26B C124 C68 107.9(7) . . ?
C125 C124 C126 111.8(9) . . ?
C68 C124 C126 106.3(7) . . ?
C125 C124 C127 110.1(10) . . ?
C68 C124 C127 106.2(7) . . ?
C126 C124 C127 104.6(9) . . ?
C27B C124 C25B 105.3(10) . . ?
C26B C124 C25B 100.7(9) . . ?
C68 C124 C25B 102.5(7) . . ?
C124 C125 H12M 109.5 . . ?
C124 C125 H12N 109.5 . . ?
H12M C125 H12N 109.5 . . ?
C124 C125 H12O 109.5 . . ?
H12M C125 H12O 109.5 . . ?
H12N C125 H12O 109.5 . . ?
C124 C126 H12P 109.5 . . ?
C124 C126 H12Q 109.5 . . ?
H12P C126 H12Q 109.5 . . ?
C124 C126 H12R 109.5 . . ?
H12P C126 H12R 109.5 . . ?
H12Q C126 H12R 109.5 . . ?
C124 C127 H12S 109.5 . . ?
C124 C127 H12T 109.5 . . ?
H12S C127 H12T 109.5 . . ?
C124 C127 H12U 109.5 . . ?
H12S C127 H12U 109.5 . . ?
H12T C127 H12U 109.5 . . ?
C131 C128 C129 109.5(7) . . ?
C131 C128 C74 110.4(7) . . ?
C129 C128 C74 113.3(6) . . ?
C131 C128 C130 110.0(7) . . ?
C129 C128 C130 105.7(7) . . ?
C74 C128 C130 107.8(6) . . ?
C128 C129 H12V 109.5 . . ?
C128 C129 H12W 109.5 . . ?
H12V C129 H12W 109.5 . . ?
C128 C129 H12X 109.5 . . ?
H12V C129 H12X 109.5 . . ?
H12W C129 H12X 109.5 . . ?
C128 C130 H13A 109.5 . . ?
C128 C130 H13B 109.5 . . ?
H13A C130 H13B 109.5 . . ?
C128 C130 H13C 109.5 . . ?
H13A C130 H13C 109.5 . . ?
H13B C130 H13C 109.5 . . ?
C128 C131 H13D 109.5 . . ?
C128 C131 H13E 109.5 . . ?
H13D C131 H13E 109.5 . . ?
C128 C131 H13F 109.5 . . ?
H13D C131 H13F 109.5 . . ?
H13E C131 H13F 109.5 . . ?
C135 C132 C80 111.7(6) . . ?
C135 C132 C134 109.2(7) . . ?
C80 C132 C134 109.0(6) . . ?
C135 C132 C133 109.3(7) . . ?
C80 C132 C133 108.2(6) . . ?
C134 C132 C133 109.5(6) . . ?
C132 C133 H13G 109.5 . . ?
C132 C133 H13H 109.5 . . ?
H13G C133 H13H 109.5 . . ?
C132 C133 H13I 109.5 . . ?
H13G C133 H13I 109.5 . . ?
H13H C133 H13I 109.5 . . ?
C132 C134 H13J 109.5 . . ?
C132 C134 H13K 109.5 . . ?
H13J C134 H13K 109.5 . . ?
C132 C134 H13L 109.5 . . ?
H13J C134 H13L 109.5 . . ?
H13K C134 H13L 109.5 . . ?
C132 C135 H13M 109.5 . . ?
C132 C135 H13N 109.5 . . ?
H13M C135 H13N 109.5 . . ?
C132 C135 H13O 109.5 . . ?
H13M C135 H13O 109.5 . . ?
H13N C135 H13O 109.5 . . ?
Cl1 C136 Cl2 119.8(9) . . ?
Cl2A C136 Cl1A 97.1(10) . . ?
Cl4 C137 Cl3 112.7(10) . . ?
Cl3A C137 Cl4A 104.9(12) . . ?
Cl7 C138 Cl5 115(3) . . ?
Cl7 C138 Cl6 122(3) . . ?
Cl5 C138 Cl6 107.4(16) . . ?
Cl7 C139 Cl8 107.5(16) . . ?
Cl9 C140 Cl10 109.6(16) . . ?
Cl0B C40B Cl9A 106.8(16) . . ?
Cl12 C141 Cl12 105(3) . 2_765 ?
Cl12 C141 Cl11 110.5(11) . . ?
Cl12 C141 Cl11 13.1(17) 2_765 . ?
Cl12 C141 Cl11 13.1(17) . 2_765 ?
Cl12 C141 Cl11 110.5(11) 2_765 2_765 ?
Cl11 C141 Cl11 118(2) . 2_765 ?
Cl5 Cl5 C138 114(3) 2_665 . ?
C138 Cl7 C139 123(4) . . ?
Cl9 Cl8 C139 127(4) . . ?
Cl8 Cl9 C140 105(3) . . ?
C40B Cl9A Cl8A 131(2) . . ?
Cl12 Cl11 C141 82(3) 2_765 . ?
Cl11 Cl12 C141 85(3) 2_765 . ?

loop_
_geom_bond_atom_site_label_1
_geom_bond_atom_site_label_2
_geom_bond_distance
_geom_bond_site_symmetry_2
_geom_bond_publ_flag
O1 C42 1.353(8) . ?
O1 C93 1.39(3) . ?
O1 C93A 1.53(5) . ?
O2 C95 1.377(15) . ?
O2 C88 1.392(8) . ?
O2 C95A 1.66(4) . ?
C1 C2 1.398(9) . ?
C1 C6 1.418(9) . ?
C1 C7 1.462(9) . ?
C2 C3 1.402(9) . ?
C2 C13 1.500(9) . ?
C3 C4 1.419(9) . ?
C3 C19 1.519(9) . ?
C4 C5 1.395(9) . ?
C4 C25 1.500(9) . ?
C5 C6 1.428(9) . ?
C5 C31 1.482(9) . ?
C05B C104 1.506(11) . ?
C05B H05A 0.9800 . ?
C05B H05B 0.9800 . ?
C05B H05C 0.9800 . ?
C6 C37 1.463(9) . ?
C06B C104 1.551(12) . ?
C06B H06A 0.9800 . ?
C06B H06B 0.9800 . ?
C06B H06C 0.9800 . ?
C7 C8 1.410(9) . ?
C7 C12 1.424(9) . ?
C07B C104 1.524(12) . ?
C07B H07A 0.9800 . ?
C07B H07B 0.9800 . ?
C07B H07C 0.9800 . ?
C8 C9 1.405(9) . ?
C8 C46 1.453(9) . ?
C9 C10 1.375(10) . ?
C9 H9A 0.9500 . ?
C09B C108 1.532(12) . ?
C09B H09A 0.9800 . ?
C09B H09B 0.9800 . ?
C09B H09C 0.9800 . ?
C10 C11 1.407(10) . ?
C10 C96 1.539(10) . ?
C10B C108 1.520(12) . ?
C10B H10A 0.9800 . ?
C10B H10B 0.9800 . ?
C10B H10C 0.9800 . ?
C11 C12 1.351(10) . ?
C11 H11A 0.9500 . ?
C11B C108 1.541(12) . ?
C11B H11B 0.9800 . ?
C11B H11C 0.9800 . ?
C11B H11D 0.9800 . ?
C12 H12A 0.9500 . ?
C13 C14 1.395(9) . ?
C13 C18 1.404(9) . ?
C14 C15 1.386(10) . ?
C14 H14A 0.9500 . ?
C15 C16 1.377(10) . ?
C15 H15A 0.9500 . ?
C16 C17 1.405(10) . ?
C16 C100 1.538(10) . ?
C17 C18 1.384(9) . ?
C17 H17A 0.9500 . ?
C17B C116 1.530(11) . ?
C17B H17B 0.9800 . ?
C17B H17C 0.9800 . ?
C17B H17D 0.9800 . ?
C18 H18A 0.9500 . ?
C18B C116 1.546(12) . ?
C18B H18B 0.9800 . ?
C18B H18C 0.9800 . ?
C18B H18D 0.9800 . ?
C19 C20 1.359(10) . ?
C19 C24 1.385(10) . ?
C19B C116 1.514(11) . ?
C19B H19A 0.9800 . ?
C19B H19B 0.9800 . ?
C19B H19C 0.9800 . ?
C20 C21 1.402(11) . ?
C20 H20A 0.9500 . ?
C21 C22 1.384(11) . ?
C21 H21A 0.9500 . ?
C21B C120 1.532(11) . ?
C21B H21B 0.9800 . ?
C21B H21C 0.9800 . ?
C21B H21D 0.9800 . ?
C22 C23 1.352(11) . ?
C22 C104 1.558(11) . ?
C22B C120 1.570(11) . ?
C22B H22A 0.9800 . ?
C22B H22B 0.9800 . ?
C22B H22C 0.9800 . ?
C23 C24 1.404(10) . ?
C23 H23A 0.9500 . ?
C23B C120 1.510(11) . ?
C23B H23B 0.9800 . ?
C23B H23C 0.9800 . ?
C23B H23D 0.9800 . ?
C24 H24A 0.9500 . ?
C25 C30 1.370(10) . ?
C25 C26 1.392(9) . ?
C25B C124 1.602(11) . ?
C25B H25A 0.9800 . ?
C25B H25B 0.9800 . ?
C25B H25C 0.9800 . ?
C26 C27 1.377(10) . ?
C26 H26A 0.9500 . ?
C26B C124 1.538(10) . ?
C26B H26B 0.9800 . ?
C26B H26C 0.9800 . ?
C26B H26D 0.9800 . ?
C27 C28 1.375(11) . ?
C27 H27A 0.9500 . ?
C27B C124 1.482(11) . ?
C27B H27B 0.9800 . ?
C27B H27C 0.9800 . ?
C27B H27D 0.9800 . ?
C28 C29 1.387(11) . ?
C28 C108 1.568(10) . ?
C29 C30 1.381(10) . ?
C29 H29A 0.9500 . ?
C30 H30A 0.9500 . ?
C31 C32 1.411(9) . ?
C31 C36 1.415(9) . ?
C32 C33 1.367(10) . ?
C32 H32A 0.9500 . ?
C33 C34 1.412(10) . ?
C33 H33A 0.9500 . ?
C34 C35 1.386(10) . ?
C34 C112 1.524(10) . ?
C35 C36 1.414(9) . ?
C35 H35A 0.9500 . ?
C36 C38 1.467(9) . ?
C37 C46 1.397(9) . ?
C37 C38 1.442(9) . ?
C38 C39 1.404(9) . ?
C39 C40 1.424(9) . ?
C39 C91 1.478(9) . ?
C40 C45 1.415(9) . ?
C40 C41 1.431(9) . ?
C41 C42 1.389(10) . ?
C41 C89 1.478(9) . ?
C42 C43 1.398(10) . ?
C43 C44 1.369(10) . ?
C43 H43A 0.9500 . ?
C44 C45 1.424(9) . ?
C44 H44A 0.9500 . ?
C45 C46 1.437(9) . ?
C47 C48 1.422(9) . ?
C47 C52 1.428(9) . ?
C47 C53 1.457(9) . ?
C48 C49 1.388(9) . ?
C48 C59 1.482(9) . ?
C49 C50 1.403(9) . ?
C49 C65 1.515(8) . ?
C50 C51 1.418(9) . ?
C50 C71 1.494(9) . ?
C51 C52 1.424(9) . ?
C51 C77 1.483(9) . ?
C52 C83 1.448(9) . ?
C53 C58 1.419(9) . ?
C53 C54 1.420(9) . ?
C54 C55 1.390(9) . ?
C54 C84 1.429(9) . ?
C55 C56 1.378(10) . ?
C55 H55A 0.9500 . ?
C56 C57 1.403(10) . ?
C56 C116 1.561(9) . ?
C57 C58 1.339(10) . ?
C57 H57A 0.9500 . ?
C58 H58A 0.9500 . ?
C59 C64 1.379(10) . ?
C59 C60 1.383(9) . ?
C60 C61 1.407(10) . ?
C60 H60A 0.9500 . ?
C61 C62 1.370(11) . ?
C61 H61A 0.9500 . ?
C62 C63 1.372(11) . ?
C62 C120 1.558(9) . ?
C63 C64 1.409(10) . ?
C63 H63A 0.9500 . ?
C64 H64A 0.9500 . ?
C65 C66 1.369(9) . ?
C65 C70 1.388(9) . ?
C66 C67 1.397(9) . ?
C66 H66A 0.9500 . ?
C67 C68 1.366(10) . ?
C67 H67A 0.9500 . ?
C68 C69 1.381(10) . ?
C68 C124 1.551(9) . ?
C69 C70 1.405(10) . ?
C69 H69A 0.9500 . ?
C70 H70A 0.9500 . ?
C71 C72 1.398(10) . ?
C71 C76 1.399(9) . ?
C72 C73 1.391(9) . ?
C72 H72A 0.9500 . ?
C73 C74 1.386(10) . ?
C73 H73A 0.9500 . ?
C74 C75 1.387(10) . ?
C74 C128 1.541(10) . ?
C75 C76 1.364(10) . ?
C75 H75A 0.9500 . ?
C76 H76A 0.9500 . ?
C77 C78 1.411(9) . ?
C77 C82 1.412(9) . ?
C78 C79 1.367(10) . ?
C78 H78A 0.9500 . ?
C79 C80 1.420(10) . ?
C79 H79A 0.9500 . ?
C80 C81 1.360(9) . ?
C80 C132 1.531(9) . ?
C81 C82 1.400(9) . ?
C81 H81A 0.9500 . ?
C82 C92 1.452(9) . ?
C83 C84 1.412(9) . ?
C83 C92 1.419(9) . ?
C84 C85 1.452(9) . ?
C85 C86 1.402(9) . ?
C85 C90 1.406(9) . ?
C86 C87 1.364(10) . ?
C86 H86A 0.9500 . ?
C87 C88 1.395(10) . ?
C87 H87A 0.9500 . ?
C88 C89 1.368(9) . ?
C89 C90 1.411(9) . ?
C90 C91 1.425(9) . ?
C91 C92 1.421(9) . ?
C93 C94 1.514(13) . ?
C93 H93A 0.9900 . ?
C93 H93B 0.9900 . ?
C93A C94A 1.519(14) . ?
C93A H93C 0.9900 . ?
C93A H93D 0.9900 . ?
C94 C95 1.516(11) . ?
C94 H94A 0.9900 . ?
C94 H94B 0.9900 . ?
C94A C95A 1.511(14) . ?
C94A H94C 0.9900 . ?
C94A H94D 0.9900 . ?
C95 H95A 0.9900 . ?
C95 H95B 0.9900 . ?
C95A H95C 0.9900 . ?
C95A H95D 0.9900 . ?
C96 C97 1.510(12) . ?
C96 C99 1.520(13) . ?
C96 C98 1.534(13) . ?
C97 H97A 0.9800 . ?
C97 H97B 0.9800 . ?
C97 H97C 0.9800 . ?
C98 H98A 0.9800 . ?
C98 H98B 0.9800 . ?
C98 H98C 0.9800 . ?
C99 H99A 0.9800 . ?
C99 H99B 0.9800 . ?
C99 H99C 0.9800 . ?
C100 C102 1.517(12) . ?
C100 C101 1.518(12) . ?
C100 C103 1.531(12) . ?
C101 H10D 0.9800 . ?
C101 H10E 0.9800 . ?
C101 H10F 0.9800 . ?
C102 H10G 0.9800 . ?
C102 H10H 0.9800 . ?
C102 H10I 0.9800 . ?
C103 H10J 0.9800 . ?
C103 H10K 0.9800 . ?
C103 H10L 0.9800 . ?
C104 C106 1.501(11) . ?
C104 C107 1.552(12) . ?
C104 C105 1.555(12) . ?
C105 H10M 0.9800 . ?
C105 H10N 0.9800 . ?
C105 H10O 0.9800 . ?
C106 H10P 0.9800 . ?
C106 H10Q 0.9800 . ?
C106 H10R 0.9800 . ?
C107 H10S 0.9800 . ?
C107 H10T 0.9800 . ?
C107 H10U 0.9800 . ?
C108 C111 1.518(12) . ?
C108 C110 1.519(12) . ?
C108 C109 1.558(12) . ?
C109 H10V 0.9800 . ?
C109 H10W 0.9800 . ?
C109 H10X 0.9800 . ?
C110 H11E 0.9800 . ?
C110 H11F 0.9800 . ?
C110 H11G 0.9800 . ?
C111 H11H 0.9800 . ?
C111 H11I 0.9800 . ?
C111 H11J 0.9800 . ?
C112 C114 1.519(12) . ?
C112 C113 1.524(11) . ?
C112 C115 1.552(12) . ?
C113 H11K 0.9800 . ?
C113 H11L 0.9800 . ?
C113 H11M 0.9800 . ?
C114 H11N 0.9800 . ?
C114 H11O 0.9800 . ?
C114 H11P 0.9800 . ?
C115 H11Q 0.9800 . ?
C115 H11R 0.9800 . ?
C115 H11S 0.9800 . ?
C116 C118 1.508(12) . ?
C116 C117 1.538(11) . ?
C116 C119 1.543(11) . ?
C117 H11T 0.9800 . ?
C117 H11U 0.9800 . ?
C117 H11V 0.9800 . ?
C118 H11W 0.9800 . ?
C118 H11X 0.9800 . ?
C118 H11Y 0.9800 . ?
C119 H11Z 0.9800 . ?
C119 H12B 0.9800 . ?
C119 H12C 0.9800 . ?
C120 C121 1.523(11) . ?
C120 C122 1.527(11) . ?
C120 C123 1.564(11) . ?
C121 H12D 0.9800 . ?
C121 H12E 0.9800 . ?
C121 H12F 0.9800 . ?
C122 H12G 0.9800 . ?
C122 H12H 0.9800 . ?
C122 H12I 0.9800 . ?
C123 H12J 0.9800 . ?
C123 H12K 0.9800 . ?
C123 H12L 0.9800 . ?
C124 C125 1.470(10) . ?
C124 C126 1.564(11) . ?
C124 C127 1.573(11) . ?
C125 H12M 0.9800 . ?
C125 H12N 0.9800 . ?
C125 H12O 0.9800 . ?
C126 H12P 0.9800 . ?
C126 H12Q 0.9800 . ?
C126 H12R 0.9800 . ?
C127 H12S 0.9800 . ?
C127 H12T 0.9800 . ?
C127 H12U 0.9800 . ?
C128 C131 1.499(12) . ?
C128 C129 1.528(12) . ?
C128 C130 1.550(11) . ?
C129 H12V 0.9800 . ?
C129 H12W 0.9800 . ?
C129 H12X 0.9800 . ?
C130 H13A 0.9800 . ?
C130 H13B 0.9800 . ?
C130 H13C 0.9800 . ?
C131 H13D 0.9800 . ?
C131 H13E 0.9800 . ?
C131 H13F 0.9800 . ?
C132 C135 1.517(11) . ?
C132 C134 1.532(11) . ?
C132 C133 1.537(10) . ?
C133 H13G 0.9800 . ?
C133 H13H 0.9800 . ?
C133 H13I 0.9800 . ?
C134 H13J 0.9800 . ?
C134 H13K 0.9800 . ?
C134 H13L 0.9800 . ?
C135 H13M 0.9800 . ?
C135 H13N 0.9800 . ?
C135 H13O 0.9800 . ?
C136 Cl1 1.721(11) . ?
C136 Cl2 1.726(11) . ?
C136 Cl2A 1.801(12) . ?
C136 Cl1A 1.811(13) . ?
C137 Cl4 1.719(12) . ?
C137 Cl3 1.752(12) . ?
C137 Cl3A 1.759(13) . ?
C137 Cl4A 1.803(13) . ?
C138 Cl7 1.17(4) . ?
C138 Cl5 1.752(14) . ?
C138 Cl6 1.777(14) . ?
C139 Cl7 1.768(14) . ?
C139 Cl8 1.774(14) . ?
C140 Cl9 1.763(14) . ?
C140 Cl10 1.765(14) . ?
C40B Cl0B 1.749(14) . ?
C40B Cl9A 1.761(14) . ?
C141 Cl12 1.753(14) . ?
C141 Cl12 1.753(14) 2_765 ?
C141 Cl11 1.763(13) . ?
C141 Cl11 1.764(13) 2_765 ?
Cl5 Cl5 1.38(8) 2_665 ?
Cl8 Cl9 1.31(4) . ?
Cl5A Cl5A 1.58(8) 2_665 ?
Cl5A Cl7A 2.29(5) 2_665 ?
Cl5A Cl6A 2.39(7) 2_665 ?
Cl6A Cl7A 1.44(6) . ?
Cl8A Cl9A 2.39(5) . ?
Cl11 Cl12 0.40(5) 2_765 ?

loop_
_geom_torsion_atom_site_label_1
_geom_torsion_atom_site_label_2
_geom_torsion_atom_site_label_3
_geom_torsion_atom_site_label_4
_geom_torsion
_geom_torsion_site_symmetry_1
_geom_torsion_site_symmetry_2
_geom_torsion_site_symmetry_3
_geom_torsion_site_symmetry_4
_geom_torsion_publ_flag
C6 C1 C2 C3 -8.0(9) . . . . ?
C7 C1 C2 C3 169.8(6) . . . . ?
C6 C1 C2 C13 165.5(6) . . . . ?
C7 C1 C2 C13 -16.7(10) . . . . ?
C1 C2 C3 C4 -2.6(10) . . . . ?
C13 C2 C3 C4 -176.2(6) . . . . ?
C1 C2 C3 C19 171.0(6) . . . . ?
C13 C2 C3 C19 -2.5(9) . . . . ?
C2 C3 C4 C5 7.3(10) . . . . ?
C19 C3 C4 C5 -166.0(6) . . . . ?
C2 C3 C4 C25 -177.4(6) . . . . ?
C19 C3 C4 C25 9.3(9) . . . . ?
C3 C4 C5 C6 -1.3(10) . . . . ?
C25 C4 C5 C6 -176.4(6) . . . . ?
C3 C4 C5 C31 -177.9(6) . . . . ?
C25 C4 C5 C31 7.0(10) . . . . ?
C2 C1 C6 C5 14.1(9) . . . . ?
C7 C1 C6 C5 -163.9(6) . . . . ?
C2 C1 C6 C37 -157.3(6) . . . . ?
C7 C1 C6 C37 24.8(9) . . . . ?
C4 C5 C6 C1 -9.5(9) . . . . ?
C31 C5 C6 C1 167.5(6) . . . . ?
C4 C5 C6 C37 161.6(6) . . . . ?
C31 C5 C6 C37 -21.4(9) . . . . ?
C2 C1 C7 C8 160.7(6) . . . . ?
C6 C1 C7 C8 -21.5(9) . . . . ?
C2 C1 C7 C12 -27.4(10) . . . . ?
C6 C1 C7 C12 150.4(6) . . . . ?
C12 C7 C8 C9 -1.6(9) . . . . ?
C1 C7 C8 C9 170.7(6) . . . . ?
C12 C7 C8 C46 -175.8(6) . . . . ?
C1 C7 C8 C46 -3.5(9) . . . . ?
C7 C8 C9 C10 4.6(10) . . . . ?
C46 C8 C9 C10 178.6(7) . . . . ?
C8 C9 C10 C11 -3.6(11) . . . . ?
C8 C9 C10 C96 177.0(7) . . . . ?
C9 C10 C11 C12 -0.2(11) . . . . ?
C96 C10 C11 C12 179.2(7) . . . . ?
C10 C11 C12 C7 3.0(11) . . . . ?
C8 C7 C12 C11 -2.0(10) . . . . ?
C1 C7 C12 C11 -174.1(7) . . . . ?
C1 C2 C13 C14 -56.2(9) . . . . ?
C3 C2 C13 C14 117.4(7) . . . . ?
C1 C2 C13 C18 122.2(7) . . . . ?
C3 C2 C13 C18 -64.2(9) . . . . ?
C18 C13 C14 C15 -3.0(10) . . . . ?
C2 C13 C14 C15 175.5(6) . . . . ?
C13 C14 C15 C16 0.6(11) . . . . ?
C14 C15 C16 C17 1.8(11) . . . . ?
C14 C15 C16 C100 -178.0(7) . . . . ?
C15 C16 C17 C18 -1.7(10) . . . . ?
C100 C16 C17 C18 178.1(7) . . . . ?
C16 C17 C18 C13 -0.8(11) . . . . ?
C14 C13 C18 C17 3.1(10) . . . . ?
C2 C13 C18 C17 -175.3(6) . . . . ?
C2 C3 C19 C20 -69.4(9) . . . . ?
C4 C3 C19 C20 104.1(8) . . . . ?
C2 C3 C19 C24 102.1(8) . . . . ?
C4 C3 C19 C24 -84.4(9) . . . . ?
C24 C19 C20 C21 -0.2(12) . . . . ?
C3 C19 C20 C21 171.9(8) . . . . ?
C19 C20 C21 C22 -0.9(14) . . . . ?
C20 C21 C22 C23 2.2(14) . . . . ?
C20 C21 C22 C104 -175.0(8) . . . . ?
C21 C22 C23 C24 -2.4(13) . . . . ?
C104 C22 C23 C24 174.7(8) . . . . ?
C20 C19 C24 C23 -0.1(12) . . . . ?
C3 C19 C24 C23 -171.6(7) . . . . ?
C22 C23 C24 C19 1.4(13) . . . . ?
C5 C4 C25 C30 66.1(9) . . . . ?
C3 C4 C25 C30 -109.1(8) . . . . ?
C5 C4 C25 C26 -110.0(8) . . . . ?
C3 C4 C25 C26 74.8(9) . . . . ?
C30 C25 C26 C27 -0.4(11) . . . . ?
C4 C25 C26 C27 175.9(7) . . . . ?
C25 C26 C27 C28 1.3(12) . . . . ?
C26 C27 C28 C29 -1.5(13) . . . . ?
C26 C27 C28 C108 -178.3(8) . . . . ?
C27 C28 C29 C30 0.7(14) . . . . ?
C108 C28 C29 C30 177.4(8) . . . . ?
C26 C25 C30 C29 -0.4(11) . . . . ?
C4 C25 C30 C29 -176.6(7) . . . . ?
C28 C29 C30 C25 0.2(14) . . . . ?
C4 C5 C31 C32 27.9(10) . . . . ?
C6 C5 C31 C32 -148.8(7) . . . . ?
C4 C5 C31 C36 -160.0(6) . . . . ?
C6 C5 C31 C36 23.3(9) . . . . ?
C36 C31 C32 C33 -0.8(11) . . . . ?
C5 C31 C32 C33 171.6(7) . . . . ?
C31 C32 C33 C34 -0.2(12) . . . . ?
C32 C33 C34 C35 -0.1(11) . . . . ?
C32 C33 C34 C112 -178.2(7) . . . . ?
C33 C34 C35 C36 1.6(10) . . . . ?
C112 C34 C35 C36 179.6(7) . . . . ?
C34 C35 C36 C31 -2.7(10) . . . . ?
C34 C35 C36 C38 -172.2(6) . . . . ?
C32 C31 C36 C35 2.2(9) . . . . ?
C5 C31 C36 C35 -170.3(6) . . . . ?
C32 C31 C36 C38 171.8(6) . . . . ?
C5 C31 C36 C38 -0.7(10) . . . . ?
C1 C6 C37 C46 -3.3(9) . . . . ?
C5 C6 C37 C46 -174.6(6) . . . . ?
C1 C6 C37 C38 168.4(6) . . . . ?
C5 C6 C37 C38 -2.9(9) . . . . ?
C46 C37 C38 C39 13.3(10) . . . . ?
C6 C37 C38 C39 -158.4(6) . . . . ?
C46 C37 C38 C36 -162.6(6) . . . . ?
C6 C37 C38 C36 25.7(9) . . . . ?
C35 C36 C38 C39 -30.1(10) . . . . ?
C31 C36 C38 C39 160.4(6) . . . . ?
C35 C36 C38 C37 145.5(6) . . . . ?
C31 C36 C38 C37 -24.0(9) . . . . ?
C37 C38 C39 C40 -10.0(9) . . . . ?
C36 C38 C39 C40 165.5(6) . . . . ?
C37 C38 C39 C91 162.4(6) . . . . ?
C36 C38 C39 C91 -22.1(10) . . . . ?
C38 C39 C40 C45 6.7(10) . . . . ?
C91 C39 C40 C45 -166.2(6) . . . . ?
C38 C39 C40 C41 -176.0(6) . . . . ?
C91 C39 C40 C41 11.1(9) . . . . ?
C45 C40 C41 C42 18.8(10) . . . . ?
C39 C40 C41 C42 -158.5(6) . . . . ?
C45 C40 C41 C89 -162.6(6) . . . . ?
C39 C40 C41 C89 20.1(10) . . . . ?
C93 O1 C42 C41 129.8(11) . . . . ?
C93A O1 C42 C41 144.9(13) . . . . ?
C93 O1 C42 C43 -59.2(13) . . . . ?
C93A O1 C42 C43 -44.1(15) . . . . ?
C40 C41 C42 O1 158.7(6) . . . . ?
C89 C41 C42 O1 -19.8(10) . . . . ?
C40 C41 C42 C43 -12.5(10) . . . . ?
C89 C41 C42 C43 169.0(7) . . . . ?
O1 C42 C43 C44 -170.6(7) . . . . ?
C41 C42 C43 C44 0.4(11) . . . . ?
C42 C43 C44 C45 5.8(11) . . . . ?
C39 C40 C45 C44 164.7(6) . . . . ?
C41 C40 C45 C44 -12.6(10) . . . . ?
C39 C40 C45 C46 -6.1(10) . . . . ?
C41 C40 C45 C46 176.6(6) . . . . ?
C43 C44 C45 C40 0.5(10) . . . . ?
C43 C44 C45 C46 170.9(7) . . . . ?
C38 C37 C46 C45 -12.6(10) . . . . ?
C6 C37 C46 C45 159.0(6) . . . . ?
C38 C37 C46 C8 166.7(6) . . . . ?
C6 C37 C46 C8 -21.8(10) . . . . ?
C40 C45 C46 C37 9.0(10) . . . . ?
C44 C45 C46 C37 -161.2(7) . . . . ?
C40 C45 C46 C8 -170.2(6) . . . . ?
C44 C45 C46 C8 19.5(11) . . . . ?
C9 C8 C46 C37 -148.9(7) . . . . ?
C7 C8 C46 C37 25.2(9) . . . . ?
C9 C8 C46 C45 30.4(10) . . . . ?
C7 C8 C46 C45 -155.6(7) . . . . ?
C52 C47 C48 C49 10.7(9) . . . . ?
C53 C47 C48 C49 -168.8(6) . . . . ?
C52 C47 C48 C59 -164.0(6) . . . . ?
C53 C47 C48 C59 16.5(10) . . . . ?
C47 C48 C49 C50 1.4(10) . . . . ?
C59 C48 C49 C50 176.0(6) . . . . ?
C47 C48 C49 C65 -174.6(6) . . . . ?
C59 C48 C49 C65 0.0(10) . . . . ?
C48 C49 C50 C51 -10.2(10) . . . . ?
C65 C49 C50 C51 165.8(6) . . . . ?
C48 C49 C50 C71 173.0(6) . . . . ?
C65 C49 C50 C71 -10.9(9) . . . . ?
C49 C50 C51 C52 6.3(9) . . . . ?
C71 C50 C51 C52 -177.3(6) . . . . ?
C49 C50 C51 C77 -164.9(6) . . . . ?
C71 C50 C51 C77 11.5(10) . . . . ?
C50 C51 C52 C47 5.8(9) . . . . ?
C77 C51 C52 C47 177.5(6) . . . . ?
C50 C51 C52 C83 -169.1(6) . . . . ?
C77 C51 C52 C83 2.6(9) . . . . ?
C48 C47 C52 C51 -14.5(9) . . . . ?
C53 C47 C52 C51 165.1(6) . . . . ?
C48 C47 C52 C83 160.6(6) . . . . ?
C53 C47 C52 C83 -19.8(9) . . . . ?
C48 C47 C53 C58 29.6(10) . . . . ?
C52 C47 C53 C58 -149.9(7) . . . . ?
C48 C47 C53 C54 -156.2(6) . . . . ?
C52 C47 C53 C54 24.3(9) . . . . ?
C58 C53 C54 C55 -1.2(9) . . . . ?
C47 C53 C54 C55 -175.7(6) . . . . ?
C58 C53 C54 C84 169.0(6) . . . . ?
C47 C53 C54 C84 -5.6(9) . . . . ?
C53 C54 C55 C56 -0.8(10) . . . . ?
C84 C54 C55 C56 -170.5(7) . . . . ?
C54 C55 C56 C57 2.1(11) . . . . ?
C54 C55 C56 C116 -178.7(6) . . . . ?
C55 C56 C57 C58 -1.4(11) . . . . ?
C116 C56 C57 C58 179.4(7) . . . . ?
C56 C57 C58 C53 -0.6(11) . . . . ?
C54 C53 C58 C57 1.9(10) . . . . ?
C47 C53 C58 C57 176.2(7) . . . . ?
C49 C48 C59 C64 61.5(9) . . . . ?
C47 C48 C59 C64 -124.0(7) . . . . ?
C49 C48 C59 C60 -121.5(7) . . . . ?
C47 C48 C59 C60 53.0(9) . . . . ?
C64 C59 C60 C61 3.7(10) . . . . ?
C48 C59 C60 C61 -173.4(6) . . . . ?
C59 C60 C61 C62 0.3(11) . . . . ?
C60 C61 C62 C63 -4.0(11) . . . . ?
C60 C61 C62 C120 172.4(6) . . . . ?
C61 C62 C63 C64 3.6(11) . . . . ?
C120 C62 C63 C64 -172.7(6) . . . . ?
C60 C59 C64 C63 -4.1(10) . . . . ?
C48 C59 C64 C63 173.0(6) . . . . ?
C62 C63 C64 C59 0.5(11) . . . . ?
C48 C49 C65 C66 73.9(8) . . . . ?
C50 C49 C65 C66 -102.3(8) . . . . ?
C48 C49 C65 C70 -108.0(8) . . . . ?
C50 C49 C65 C70 75.8(9) . . . . ?
C70 C65 C66 C67 -3.1(10) . . . . ?
C49 C65 C66 C67 175.1(6) . . . . ?
C65 C66 C67 C68 1.2(11) . . . . ?
C66 C67 C68 C69 1.2(11) . . . . ?
C66 C67 C68 C124 -179.1(6) . . . . ?
C67 C68 C69 C70 -1.6(11) . . . . ?
C124 C68 C69 C70 178.7(6) . . . . ?
C66 C65 C70 C69 2.7(10) . . . . ?
C49 C65 C70 C69 -175.5(6) . . . . ?
C68 C69 C70 C65 -0.4(11) . . . . ?
C49 C50 C71 C72 74.3(8) . . . . ?
C51 C50 C71 C72 -102.2(8) . . . . ?
C49 C50 C71 C76 -97.3(8) . . . . ?
C51 C50 C71 C76 86.2(9) . . . . ?
C76 C71 C72 C73 2.2(10) . . . . ?
C50 C71 C72 C73 -169.8(6) . . . . ?
C71 C72 C73 C74 0.7(10) . . . . ?
C72 C73 C74 C75 -3.2(11) . . . . ?
C72 C73 C74 C128 174.9(6) . . . . ?
C73 C74 C75 C76 3.0(11) . . . . ?
C128 C74 C75 C76 -175.2(7) . . . . ?
C74 C75 C76 C71 -0.2(11) . . . . ?
C72 C71 C76 C75 -2.4(10) . . . . ?
C50 C71 C76 C75 169.5(6) . . . . ?
C50 C51 C77 C78 -4.5(10) . . . . ?
C52 C51 C77 C78 -175.6(6) . . . . ?
C50 C51 C77 C82 167.9(6) . . . . ?
C52 C51 C77 C82 -3.2(9) . . . . ?
C82 C77 C78 C79 -7.1(10) . . . . ?
C51 C77 C78 C79 165.5(7) . . . . ?
C77 C78 C79 C80 -1.7(12) . . . . ?
C78 C79 C80 C81 6.4(10) . . . . ?
C78 C79 C80 C132 -173.7(7) . . . . ?
C79 C80 C81 C82 -2.3(10) . . . . ?
C132 C80 C81 C82 177.8(6) . . . . ?
C80 C81 C82 C77 -6.5(10) . . . . ?
C80 C81 C82 C92 -177.5(6) . . . . ?
C78 C77 C82 C81 10.9(9) . . . . ?
C51 C77 C82 C81 -162.1(6) . . . . ?
C78 C77 C82 C92 -178.3(6) . . . . ?
C51 C77 C82 C92 8.7(9) . . . . ?
C51 C52 C83 C84 172.5(6) . . . . ?
C47 C52 C83 C84 -2.6(9) . . . . ?
C51 C52 C83 C92 -7.4(10) . . . . ?
C47 C52 C83 C92 177.6(6) . . . . ?
C92 C83 C84 C54 -158.6(6) . . . . ?
C52 C83 C84 C54 21.6(9) . . . . ?
C92 C83 C84 C85 18.2(9) . . . . ?
C52 C83 C84 C85 -161.6(6) . . . . ?
C55 C54 C84 C83 152.6(7) . . . . ?
C53 C54 C84 C83 -17.2(9) . . . . ?
C55 C54 C84 C85 -24.0(10) . . . . ?
C53 C54 C84 C85 166.3(6) . . . . ?
C83 C84 C85 C86 155.0(7) . . . . ?
C54 C84 C85 C86 -28.4(10) . . . . ?
C83 C84 C85 C90 -21.9(9) . . . . ?
C54 C84 C85 C90 154.7(6) . . . . ?
C90 C85 C86 C87 -6.2(11) . . . . ?
C84 C85 C86 C87 176.9(7) . . . . ?
C85 C86 C87 C88 3.3(12) . . . . ?
C95 O2 C88 C89 143.8(9) . . . . ?
C95A O2 C88 C89 124.8(12) . . . . ?
C95 O2 C88 C87 -41.3(12) . . . . ?
C95A O2 C88 C87 -60.3(14) . . . . ?
C86 C87 C88 C89 5.2(12) . . . . ?
C86 C87 C88 O2 -169.5(7) . . . . ?
O2 C88 C89 C90 164.6(6) . . . . ?
C87 C88 C89 C90 -10.4(11) . . . . ?
O2 C88 C89 C41 -15.9(10) . . . . ?
C87 C88 C89 C41 169.2(7) . . . . ?
C42 C41 C89 C88 -30.1(11) . . . . ?
C40 C41 C89 C88 151.3(7) . . . . ?
C42 C41 C89 C90 149.5(7) . . . . ?
C40 C41 C89 C90 -29.1(9) . . . . ?
C86 C85 C90 C89 0.8(10) . . . . ?
C84 C85 C90 C89 177.9(6) . . . . ?
C86 C85 C90 C91 -176.9(6) . . . . ?
C84 C85 C90 C91 0.2(10) . . . . ?
C88 C89 C90 C85 7.3(10) . . . . ?
C41 C89 C90 C85 -172.3(6) . . . . ?
C88 C89 C90 C91 -174.9(6) . . . . ?
C41 C89 C90 C91 5.5(9) . . . . ?
C85 C90 C91 C92 25.1(9) . . . . ?
C89 C90 C91 C92 -152.6(6) . . . . ?
C85 C90 C91 C39 -156.2(6) . . . . ?
C89 C90 C91 C39 26.0(9) . . . . ?
C38 C39 C91 C92 -28.8(11) . . . . ?
C40 C39 C91 C92 143.8(7) . . . . ?
C38 C39 C91 C90 152.7(6) . . . . ?
C40 C39 C91 C90 -34.7(9) . . . . ?
C84 C83 C92 C91 7.4(10) . . . . ?
C52 C83 C92 C91 -172.8(6) . . . . ?
C84 C83 C92 C82 -167.4(6) . . . . ?
C52 C83 C92 C82 12.5(9) . . . . ?
C90 C91 C92 C83 -28.9(9) . . . . ?
C39 C91 C92 C83 152.6(7) . . . . ?
C90 C91 C92 C82 145.7(6) . . . . ?
C39 C91 C92 C82 -32.8(10) . . . . ?
C81 C82 C92 C83 157.4(6) . . . . ?
C77 C82 C92 C83 -13.4(9) . . . . ?
C81 C82 C92 C91 -17.1(9) . . . . ?
C77 C82 C92 C91 172.1(6) . . . . ?
C42 O1 C93 C94 -128.4(13) . . . . ?
C42 O1 C93A C94A -91(3) . . . . ?
O1 C93 C94 C95 74.9(19) . . . . ?
O1 C93A C94A C95A -41(4) . . . . ?
C88 O2 C95 C94 -85.0(12) . . . . ?
C93 C94 C95 O2 -37.2(18) . . . . ?
C93A C94A C95A O2 88(3) . . . . ?
C88 O2 C95A C94A -141.0(14) . . . . ?
C9 C10 C96 C97 -5.0(12) . . . . ?
C11 C10 C96 C97 175.7(9) . . . . ?
C9 C10 C96 C99 116.8(9) . . . . ?
C11 C10 C96 C99 -62.6(10) . . . . ?
C9 C10 C96 C98 -124.6(8) . . . . ?
C11 C10 C96 C98 56.0(10) . . . . ?
C15 C16 C100 C102 126.3(9) . . . . ?
C17 C16 C100 C102 -53.5(10) . . . . ?
C15 C16 C100 C101 3.2(11) . . . . ?
C17 C16 C100 C101 -176.6(7) . . . . ?
C15 C16 C100 C103 -115.8(9) . . . . ?
C17 C16 C100 C103 64.4(9) . . . . ?
C23 C22 C104 C106 24.1(15) . . . . ?
C21 C22 C104 C106 -158.8(14) . . . . ?
C23 C22 C104 C05B -148.8(14) . . . . ?
C21 C22 C104 C05B 28.3(15) . . . . ?
C23 C22 C104 C07B -22.8(14) . . . . ?
C21 C22 C104 C07B 154.2(13) . . . . ?
C23 C22 C104 C06B 88.5(13) . . . . ?
C21 C22 C104 C06B -94.5(13) . . . . ?
C23 C22 C104 C107 -99.6(13) . . . . ?
C21 C22 C104 C107 77.4(13) . . . . ?
C23 C22 C104 C105 149.3(12) . . . . ?
C21 C22 C104 C105 -33.7(14) . . . . ?
C27 C28 C108 C111 54.0(14) . . . . ?
C29 C28 C108 C111 -122.6(13) . . . . ?
C27 C28 C108 C110 176.7(14) . . . . ?
C29 C28 C108 C110 0.1(16) . . . . ?
C27 C28 C108 C10B -161.4(14) . . . . ?
C29 C28 C108 C10B 22.0(16) . . . . ?
C27 C28 C108 C09B -39.4(14) . . . . ?
C29 C28 C108 C09B 144.0(12) . . . . ?
C27 C28 C108 C11B 77.2(12) . . . . ?
C29 C28 C108 C11B -99.4(12) . . . . ?
C27 C28 C108 C109 -62.4(12) . . . . ?
C29 C28 C108 C109 121.0(12) . . . . ?
C35 C34 C112 C114 -8.4(10) . . . . ?
C33 C34 C112 C114 169.5(7) . . . . ?
C35 C34 C112 C113 -129.0(8) . . . . ?
C33 C34 C112 C113 48.9(10) . . . . ?
C35 C34 C112 C115 111.4(8) . . . . ?
C33 C34 C112 C115 -70.7(9) . . . . ?
C55 C56 C116 C118 114.8(13) . . . . ?
C57 C56 C116 C118 -66.0(14) . . . . ?
C55 C56 C116 C19B -116.3(14) . . . . ?
C57 C56 C116 C19B 62.9(15) . . . . ?
C55 C56 C116 C17B 8.6(13) . . . . ?
C57 C56 C116 C17B -172.2(11) . . . . ?
C55 C56 C116 C117 -8.1(13) . . . . ?
C57 C56 C116 C117 171.1(11) . . . . ?
C55 C56 C116 C119 -124.1(14) . . . . ?
C57 C56 C116 C119 55.1(14) . . . . ?
C55 C56 C116 C18B 123.9(13) . . . . ?
C57 C56 C116 C18B -56.9(13) . . . . ?
C61 C62 C120 C23B -100.9(12) . . . . ?
C63 C62 C120 C23B 75.3(13) . . . . ?
C61 C62 C120 C121 52.1(13) . . . . ?
C63 C62 C120 C121 -131.7(11) . . . . ?
C61 C62 C120 C122 178.3(10) . . . . ?
C63 C62 C120 C122 -5.5(12) . . . . ?
C61 C62 C120 C21B 26.4(12) . . . . ?
C63 C62 C120 C21B -157.3(10) . . . . ?
C61 C62 C120 C123 -65.6(11) . . . . ?
C63 C62 C120 C123 110.7(11) . . . . ?
C61 C62 C120 C22B 141.7(10) . . . . ?
C63 C62 C120 C22B -42.0(11) . . . . ?
C67 C68 C124 C125 155.6(10) . . . . ?
C69 C68 C124 C125 -24.7(12) . . . . ?
C67 C68 C124 C27B 13.0(12) . . . . ?
C69 C68 C124 C27B -167.3(10) . . . . ?
C67 C68 C124 C26B -127.1(9) . . . . ?
C69 C68 C124 C26B 52.6(10) . . . . ?
C67 C68 C124 C126 -78.7(10) . . . . ?
C69 C68 C124 C126 101.0(9) . . . . ?
C67 C68 C124 C127 32.3(11) . . . . ?
C69 C68 C124 C127 -148.0(9) . . . . ?
C67 C68 C124 C25B 127.1(9) . . . . ?
C69 C68 C124 C25B -53.2(10) . . . . ?
C73 C74 C128 C131 118.0(8) . . . . ?
C75 C74 C128 C131 -63.9(9) . . . . ?
C73 C74 C128 C129 -5.2(10) . . . . ?
C75 C74 C128 C129 172.9(7) . . . . ?
C73 C74 C128 C130 -121.7(8) . . . . ?
C75 C74 C128 C130 56.4(10) . . . . ?
C81 C80 C132 C135 0.8(10) . . . . ?
C79 C80 C132 C135 -179.0(7) . . . . ?
C81 C80 C132 C134 121.5(8) . . . . ?
C79 C80 C132 C134 -58.4(9) . . . . ?
C81 C80 C132 C133 -119.5(8) . . . . ?
C79 C80 C132 C133 60.6(9) . . . . ?
Cl7 C138 Cl5 Cl5 55(4) . . . 2_665 ?
Cl6 C138 Cl5 Cl5 -84(3) . . . 2_665 ?
Cl5 C138 Cl7 C139 -82(5) . . . . ?
Cl6 C138 Cl7 C139 50(5) . . . . ?
Cl8 C139 Cl7 C138 140(4) . . . . ?
Cl7 C139 Cl8 Cl9 95(5) . . . . ?
C139 Cl8 Cl9 C140 -56(5) . . . . ?
Cl10 C140 Cl9 Cl8 -154(4) . . . . ?
Cl0B C40B Cl9A Cl8A 163(3) . . . . ?
Cl12 C141 Cl11 Cl12 -69(11) . . . 2_765 ?
Cl11 C141 Cl11 Cl12 -57(10) 2_765 . . 2_765 ?
Cl12 C141 Cl12 Cl11 115(11) 2_765 . . 2_765 ?
Cl11 C141 Cl12 Cl11 128(10) . . . 2_765 ?
